data_7003536
loop_
_publ_author_name
'Sit, Mei-Mei'
'Chan, Hoi-Shan'
'Xie, Zuowei'

_publ_section_title
;
 Synthesis, structure, and reactivity of Group 4 metallacycles
 incorporating a Me2C-linked cyclopentadienyl-carboranyl ligand
;
_journal_issue 11
_journal_name_full 'Dalton Transactions'
_journal_page_first 1454
_journal_page_last 1464
_journal_paper_doi 10.1039/b716929a
_journal_year 2008
_chemical_formula_sum 'C61 H90 B20 N8 O0.75 Zr2'
_chemical_formula_weight 1346.05
_chemical_name_systematic
;
?
;
_space_group_IT_number 14
_symmetry_cell_setting monoclinic
_symmetry_space_group_name_Hall '-P 2ybc'
_symmetry_space_group_name_H-M 'P 1 21/c 1'
_atom_sites_solution_hydrogens geom
_atom_sites_solution_primary direct
_atom_sites_solution_secondary difmap
_audit_creation_method SHELXL-97
_cell_angle_alpha 90.00
_cell_angle_beta 98.689(3)
_cell_angle_gamma 90.00
_cell_formula_units_Z 8
_cell_length_a 19.677(2)
_cell_length_b 24.137(3)
_cell_length_c 34.482(4)
_cell_measurement_reflns_used 972
_cell_measurement_temperature 293(2)
_cell_measurement_theta_max 16.18
_cell_measurement_theta_min 2.23
_cell_volume 16189(3)
_computing_cell_refinement 'BRUKER SMART CCD DIFFRACTOMETER'
_computing_data_collection 'BRUKER SMART CCD DIFFRACTOMETER'
_computing_data_reduction 'BRUKER SMART CCD DIFFRACTOMETER'
_computing_molecular_graphics 'SIEMENS SHELXTL'
_computing_publication_material 'SIEMENS SHELXTL'
_computing_structure_refinement 'SHELXL-97 (Sheldrick, 1997)'
_computing_structure_solution 'SHELXS-97 (Sheldrick, 1990)'
_diffrn_ambient_temperature 293(2)
_diffrn_measured_fraction_theta_full 0.999
_diffrn_measured_fraction_theta_max 0.999
_diffrn_measurement_device_type 'BRUKER SMART CCD DIFFRACTOMETER'
_diffrn_measurement_method 'OMEGA SCAN'
_diffrn_radiation_monochromator graphite
_diffrn_radiation_source 'fine-focus sealed tube'
_diffrn_radiation_type MoK\a
_diffrn_radiation_wavelength 0.71073
_diffrn_reflns_av_R_equivalents 0.1674
_diffrn_reflns_av_sigmaI/netI 0.3307
_diffrn_reflns_limit_h_max 23
_diffrn_reflns_limit_h_min -23
_diffrn_reflns_limit_k_max 28
_diffrn_reflns_limit_k_min -28
_diffrn_reflns_limit_l_max 28
_diffrn_reflns_limit_l_min -40
_diffrn_reflns_number 86960
_diffrn_reflns_theta_full 25.00
_diffrn_reflns_theta_max 25.00
_diffrn_reflns_theta_min 1.03
_exptl_absorpt_coefficient_mu 0.297
_exptl_absorpt_correction_T_max 1.0000
_exptl_absorpt_correction_T_min 0.524091
_exptl_absorpt_correction_type SADABS
_exptl_crystal_colour colourless
_exptl_crystal_density_diffrn 1.105
_exptl_crystal_density_meas 0
_exptl_crystal_density_method 'not measured'
_exptl_crystal_description block
_exptl_crystal_F_000 5584
_exptl_crystal_size_max 0.40
_exptl_crystal_size_mid 0.20
_exptl_crystal_size_min 0.20
_platon_squeeze_details
;
;
_refine_diff_density_max 0.966
_refine_diff_density_min -2.046
_refine_diff_density_rms 0.149
_refine_ls_extinction_coef 0.00142(8)
_refine_ls_extinction_expression Fc^*^=kFc[1+0.001xFc^2^\l^3^/sin(2\q)]^-1/4^
_refine_ls_extinction_method SHELXL
_refine_ls_goodness_of_fit_ref 0.817
_refine_ls_hydrogen_treatment riding
_refine_ls_matrix_type full
_refine_ls_number_parameters 1721
_refine_ls_number_reflns 28466
_refine_ls_number_restraints 150
_refine_ls_restrained_S_all 0.818
_refine_ls_R_factor_all 0.2405
_refine_ls_R_factor_gt 0.0855
_refine_ls_shift/su_max 0.093
_refine_ls_shift/su_mean 0.002
_refine_ls_structure_factor_coef Fsqd
_refine_ls_weighting_details 'calc w=1/[\s^2^(Fo^2^)+(0.0985P)^2^+0.0000P] where P=(Fo^2^+2Fc^2^)/3'
_refine_ls_weighting_scheme calc
_refine_ls_wR_factor_gt 0.2113
_refine_ls_wR_factor_ref 0.2507
_reflns_number_gt 7655
_reflns_number_total 28466
_reflns_threshold_expression >2sigma(I)
_cod_data_source_file b716929a.txt
_cod_data_source_block 8b
_cod_depositor_comments
;
The following automatic conversions were performed:
'_symmetry_cell_setting' value 'Monoclinic' changed to 'monoclinic'
according to '/home/saulius/struct/CIF-dictionaries/cif_core.dic'
dictionary named 'cif_core.dic' version 2.4.1 from 2010-06-29.

Automatic conversion script
Id: cif_fix_enum 1527 2010-12-29 10:47:43Z saulius 
;
_cod_original_sg_symbol_H-M P2(1)/c
_cod_database_code 7003536

loop_
_symmetry_equiv_pos_as_xyz
'x, y, z'
'-x, y+1/2, -z+1/2'
'-x, -y, -z'
'x, -y-1/2, z-1/2'

loop_
_atom_site_label
_atom_site_type_symbol
_atom_site_fract_x
_atom_site_fract_y
_atom_site_fract_z
_atom_site_U_iso_or_equiv
_atom_site_adp_type
_atom_site_occupancy
_atom_site_symmetry_multiplicity
_atom_site_calc_flag
_atom_site_refinement_flags
_atom_site_disorder_assembly
_atom_site_disorder_group
Zr1 Zr 0.51091(5) 0.06914(4) 0.18479(3) 0.0538(3) Uani 1 1 d . . .
Zr1' Zr -0.04342(5) 0.58981(4) 0.18167(3) 0.0553(3) Uani 1 1 d . . .
Zr2 Zr 0.44633(5) 0.25732(4) 0.39295(3) 0.0478(3) Uani 1 1 d . . .
Zr2' Zr 0.12962(5) 0.75689(4) 0.40144(3) 0.0509(3) Uani 1 1 d . . .
N1' N -0.0146(4) 0.5285(3) 0.2189(2) 0.054(2) Uani 1 1 d . . .
N1 N 0.5078(4) 0.1418(3) 0.2098(2) 0.063(2) Uani 1 1 d . . .
N2' N 0.0426(4) 0.4729(3) 0.2682(2) 0.059(2) Uani 1 1 d . . .
N2 N 0.4840(5) 0.2244(4) 0.2402(2) 0.070(3) Uani 1 1 d . . .
N3' N 0.1419(4) 0.6183(4) 0.3264(3) 0.077(3) Uani 1 1 d . . .
N3 N 0.5739(4) 0.3457(3) 0.3255(2) 0.052(2) Uani 1 1 d . . .
N4' N 0.1293(4) 0.6880(3) 0.3718(2) 0.059(2) Uani 1 1 d . . .
N4 N 0.5126(4) 0.3012(3) 0.3703(2) 0.057(2) Uani 1 1 d . . .
N5' N -0.0207(4) 0.6575(3) 0.2121(2) 0.066(2) Uani 1 1 d . . .
N5 N 0.5084(4) 0.0135(3) 0.2265(2) 0.056(2) Uani 1 1 d . . .
N6' N 0.0171(5) 0.7361(4) 0.2474(3) 0.072(3) Uani 1 1 d . . .
N6 N 0.4799(4) -0.0396(3) 0.2795(2) 0.0444(19) Uani 1 1 d . . .
N7' N -0.0332(4) 0.8513(3) 0.3372(2) 0.058(2) Uani 1 1 d . . .
N7 N 0.4030(4) 0.1127(3) 0.3220(2) 0.056(2) Uani 1 1 d . . .
N8' N 0.0490(4) 0.7982(3) 0.3776(2) 0.061(2) Uani 1 1 d . . .
N8 N 0.4347(4) 0.1888(3) 0.3624(2) 0.055(2) Uani 1 1 d . . .
C1 C 0.4115(5) 0.0372(4) 0.0949(2) 0.052(3) Uani 1 1 d . . .
C1' C -0.0092(6) 0.5665(4) 0.0865(3) 0.065(3) Uani 1 1 d . . .
C2 C 0.4079(5) 0.0624(4) 0.1412(2) 0.052(3) Uani 1 1 d . . .
C2' C 0.0265(5) 0.5849(4) 0.1325(3) 0.056(3) Uani 1 1 d . . .
C11' C -0.0897(6) 0.5625(5) 0.0786(3) 0.080(4) Uani 1 1 d . . .
C11 C 0.4845(6) 0.0275(4) 0.0840(3) 0.067(3) Uani 1 1 d . . .
C12' C -0.1205(6) 0.6032(5) 0.0454(3) 0.112(5) Uani 1 1 d . . .
H12A H -0.1085 0.6405 0.0532 0.168 Uiso 1 1 calc R . .
H12B H -0.1696 0.5994 0.0407 0.168 Uiso 1 1 calc R . .
H12C H -0.1023 0.5946 0.0218 0.168 Uiso 1 1 calc R . .
C12 C 0.4936(6) 0.0585(5) 0.0471(3) 0.101(4) Uani 1 1 d . . .
H12D H 0.4878 0.0975 0.0511 0.152 Uiso 1 1 calc R . .
H12E H 0.4599 0.0461 0.0258 0.152 Uiso 1 1 calc R . .
H12F H 0.5388 0.0518 0.0410 0.152 Uiso 1 1 calc R . .
C13' C -0.1134(6) 0.5038(5) 0.0645(3) 0.109(5) Uani 1 1 d . . .
H13A H -0.0962 0.4772 0.0843 0.163 Uiso 1 1 calc R . .
H13B H -0.0960 0.4954 0.0407 0.163 Uiso 1 1 calc R . .
H13C H -0.1627 0.5025 0.0599 0.163 Uiso 1 1 calc R . .
C13 C 0.4960(6) -0.0363(5) 0.0754(3) 0.115(5) Uani 1 1 d . . .
H13D H 0.4907 -0.0577 0.0982 0.172 Uiso 1 1 calc R . .
H13E H 0.5415 -0.0415 0.0692 0.172 Uiso 1 1 calc R . .
H13F H 0.4628 -0.0481 0.0537 0.172 Uiso 1 1 calc R . .
C14 C 0.5396(6) 0.0435(6) 0.1176(3) 0.074(3) Uani 1 1 d . . .
C14' C -0.1181(5) 0.5761(6) 0.1164(3) 0.070(3) Uani 1 1 d . . .
C15' C -0.1345(6) 0.6302(5) 0.1289(4) 0.086(4) Uani 1 1 d . . .
H15A H -0.1315 0.6650 0.1146 0.103 Uiso 1 1 calc R . .
C15 C 0.5642(7) 0.1000(6) 0.1259(4) 0.091(4) Uani 1 1 d . . .
H15B H 0.5514 0.1328 0.1097 0.109 Uiso 1 1 calc R . .
C16' C -0.1617(5) 0.6230(5) 0.1632(4) 0.077(4) Uani 1 1 d . . .
H16A H -0.1825 0.6528 0.1768 0.092 Uiso 1 1 calc R . .
C16 C 0.6149(7) 0.0971(7) 0.1584(4) 0.100(5) Uani 1 1 d . . .
H16B H 0.6454 0.1276 0.1684 0.120 Uiso 1 1 calc R . .
C17' C -0.1661(5) 0.5672(5) 0.1720(3) 0.073(3) Uani 1 1 d . . .
H17A H -0.1916 0.5511 0.1916 0.087 Uiso 1 1 calc R . .
C17 C 0.6245(7) 0.0415(7) 0.1695(4) 0.087(4) Uani 1 1 d . . .
H17B H 0.6626 0.0269 0.1884 0.104 Uiso 1 1 calc R . .
C18' C -0.1396(5) 0.5384(5) 0.1429(3) 0.060(3) Uani 1 1 d . . .
H18A H -0.1415 0.4981 0.1394 0.072 Uiso 1 1 calc R . .
C18 C 0.5783(6) 0.0098(5) 0.1438(4) 0.073(3) Uani 1 1 d . . .
H18B H 0.5773 -0.0308 0.1430 0.088 Uiso 1 1 calc R . .
C21 C 0.2898(5) 0.3062(4) 0.4170(3) 0.057(3) Uani 1 1 d . . .
C21' C 0.2790(5) 0.8358(4) 0.4268(3) 0.056(3) Uani 1 1 d . . .
C22 C 0.3376(5) 0.2989(4) 0.3802(3) 0.052(3) Uani 1 1 d . . .
C22' C 0.2258(5) 0.8061(4) 0.3878(3) 0.053(3) Uani 1 1 d . . .
C31 C 0.3262(6) 0.2837(4) 0.4590(3) 0.071(3) Uani 1 1 d . . .
C31' C 0.2591(6) 0.8238(5) 0.4683(3) 0.073(3) Uani 1 1 d . . .
C32' C 0.2413(7) 0.8793(5) 0.4891(3) 0.115(5) Uani 1 1 d . . .
H32A H 0.2017 0.8963 0.4741 0.173 Uiso 1 1 calc R . .
H32B H 0.2796 0.9043 0.4909 0.173 Uiso 1 1 calc R . .
H32C H 0.2318 0.8711 0.5150 0.173 Uiso 1 1 calc R . .
C32 C 0.3290(7) 0.3309(5) 0.4896(3) 0.129(6) Uani 1 1 d . . .
H32D H 0.3511 0.3177 0.5147 0.194 Uiso 1 1 calc R . .
H32E H 0.2831 0.3427 0.4918 0.194 Uiso 1 1 calc R . .
H32F H 0.3544 0.3616 0.4815 0.194 Uiso 1 1 calc R . .
C33' C 0.3230(6) 0.7994(6) 0.4951(3) 0.121(5) Uani 1 1 d . . .
H33A H 0.3369 0.7657 0.4838 0.181 Uiso 1 1 calc R . .
H33B H 0.3114 0.7918 0.5206 0.181 Uiso 1 1 calc R . .
H33C H 0.3600 0.8256 0.4974 0.181 Uiso 1 1 calc R . .
C33 C 0.2813(6) 0.2358(5) 0.4732(3) 0.101(4) Uani 1 1 d . . .
H33D H 0.3028 0.2225 0.4983 0.152 Uiso 1 1 calc R . .
H33E H 0.2773 0.2060 0.4545 0.152 Uiso 1 1 calc R . .
H33F H 0.2363 0.2498 0.4754 0.152 Uiso 1 1 calc R . .
C34 C 0.3978(6) 0.2633(4) 0.4566(2) 0.056(3) Uani 1 1 d . . .
C34' C 0.1985(6) 0.7845(5) 0.4656(3) 0.069(3) Uani 1 1 d . . .
C35 C 0.4168(6) 0.2075(4) 0.4533(3) 0.066(3) Uani 1 1 d . . .
H35A H 0.3861 0.1755 0.4531 0.079 Uiso 1 1 calc R . .
C35' C 0.2011(6) 0.7264(5) 0.4629(3) 0.072(3) Uani 1 1 d . . .
H35B H 0.2430 0.7039 0.4648 0.086 Uiso 1 1 calc R . .
C36' C 0.1352(7) 0.7067(5) 0.4642(3) 0.079(4) Uani 1 1 d . . .
H36A H 0.1232 0.6676 0.4668 0.095 Uiso 1 1 calc R . .
C36 C 0.4884(7) 0.2052(5) 0.4538(3) 0.085(4) Uani 1 1 d . . .
H36B H 0.5159 0.1712 0.4552 0.102 Uiso 1 1 calc R . .
C37' C 0.0913(7) 0.7504(6) 0.4661(3) 0.083(4) Uani 1 1 d . . .
H37A H 0.0435 0.7478 0.4708 0.100 Uiso 1 1 calc R . .
C37 C 0.5153(6) 0.2596(6) 0.4596(3) 0.089(4) Uani 1 1 d . . .
H37B H 0.5641 0.2694 0.4658 0.107 Uiso 1 1 calc R . .
C38 C 0.4589(6) 0.2959(5) 0.4614(3) 0.069(3) Uani 1 1 d . . .
H38A H 0.4622 0.3353 0.4685 0.082 Uiso 1 1 calc R . .
C38' C 0.1301(6) 0.7977(5) 0.4682(3) 0.073(3) Uani 1 1 d . . .
H38B H 0.1134 0.8348 0.4734 0.087 Uiso 1 1 calc R . .
C41 C 0.5268(6) 0.1835(4) 0.2326(3) 0.057(3) Uani 1 1 d . . .
C41' C -0.0150(5) 0.4946(4) 0.2477(3) 0.051(3) Uani 1 1 d . . .
C42 C 0.6012(5) 0.1888(4) 0.2513(3) 0.055(3) Uani 1 1 d . . .
C42' C -0.0807(5) 0.4806(4) 0.2614(3) 0.054(3) Uani 1 1 d . . .
C43' C -0.1321(6) 0.4534(4) 0.2363(3) 0.066(3) Uani 1 1 d . . .
H43A H -0.1245 0.4435 0.2113 0.080 Uiso 1 1 calc R . .
C43 C 0.6419(6) 0.2327(5) 0.2425(3) 0.084(4) Uani 1 1 d . . .
H43B H 0.6222 0.2610 0.2262 0.100 Uiso 1 1 calc R . .
C44 C 0.7105(7) 0.2349(5) 0.2573(4) 0.084(4) Uani 1 1 d . . .
H44A H 0.7374 0.2641 0.2506 0.101 Uiso 1 1 calc R . .
C44' C -0.1942(6) 0.4411(5) 0.2481(4) 0.083(4) Uani 1 1 d . . .
H44B H -0.2275 0.4216 0.2315 0.099 Uiso 1 1 calc R . .
C45' C -0.2072(6) 0.4578(6) 0.2848(4) 0.101(4) Uani 1 1 d . . .
H45A H -0.2489 0.4493 0.2930 0.121 Uiso 1 1 calc R . .
C45 C 0.7401(7) 0.1925(7) 0.2828(4) 0.104(5) Uani 1 1 d . . .
H45B H 0.7863 0.1944 0.2937 0.124 Uiso 1 1 calc R . .
C46' C -0.1573(7) 0.4872(5) 0.3092(3) 0.097(4) Uani 1 1 d . . .
H46A H -0.1669 0.5004 0.3331 0.116 Uiso 1 1 calc R . .
C46 C 0.7011(7) 0.1491(6) 0.2915(4) 0.102(4) Uani 1 1 d . . .
H46B H 0.7210 0.1213 0.3081 0.122 Uiso 1 1 calc R . .
C47 C 0.6322(6) 0.1457(4) 0.2758(3) 0.072(3) Uani 1 1 d . . .
H47A H 0.6063 0.1152 0.2813 0.086 Uiso 1 1 calc R . .
C47' C -0.0948(6) 0.4971(4) 0.2986(3) 0.074(3) Uani 1 1 d . . .
H47B H -0.0610 0.5149 0.3159 0.089 Uiso 1 1 calc R . .
C48 C 0.4113(6) 0.2226(5) 0.2197(4) 0.127(5) Uani 1 1 d . . .
H48A H 0.4082 0.1980 0.1976 0.190 Uiso 1 1 calc R . .
H48B H 0.3971 0.2591 0.2109 0.190 Uiso 1 1 calc R . .
H48C H 0.3819 0.2094 0.2375 0.190 Uiso 1 1 calc R . .
C48' C 0.0447(5) 0.4328(4) 0.3000(3) 0.071(3) Uani 1 1 d . . .
H48D H -0.0013 0.4238 0.3039 0.106 Uiso 1 1 calc R . .
H48E H 0.0691 0.4484 0.3237 0.106 Uiso 1 1 calc R . .
H48F H 0.0677 0.3998 0.2935 0.106 Uiso 1 1 calc R . .
C49' C 0.1098(5) 0.4897(4) 0.2602(3) 0.067(3) Uani 1 1 d . . .
H49A H 0.1045 0.5084 0.2350 0.081 Uiso 1 1 calc R . .
H49B H 0.1375 0.4569 0.2583 0.081 Uiso 1 1 calc R . .
C49 C 0.4960(5) 0.2608(4) 0.2741(3) 0.070(3) Uani 1 1 d . . .
H49C H 0.5394 0.2511 0.2899 0.084 Uiso 1 1 calc R . .
H49D H 0.4599 0.2553 0.2900 0.084 Uiso 1 1 calc R . .
C50 C 0.4977(5) 0.3207(4) 0.2626(3) 0.073(3) Uani 1 1 d . . .
H50A H 0.4542 0.3306 0.2469 0.087 Uiso 1 1 calc R . .
H50B H 0.5338 0.3264 0.2468 0.087 Uiso 1 1 calc R . .
C50' C 0.1477(5) 0.5279(4) 0.2911(3) 0.085(4) Uani 1 1 d . . .
H50C H 0.1562 0.5085 0.3161 0.103 Uiso 1 1 calc R . .
H50D H 0.1918 0.5377 0.2838 0.103 Uiso 1 1 calc R . .
C51 C 0.5105(5) 0.3583(4) 0.2990(3) 0.063(3) Uani 1 1 d . . .
H51A H 0.5123 0.3965 0.2905 0.075 Uiso 1 1 calc R . .
H51B H 0.4720 0.3549 0.3134 0.075 Uiso 1 1 calc R . .
C51' C 0.1071(5) 0.5801(4) 0.2958(3) 0.067(3) Uani 1 1 d . . .
H51C H 0.0993 0.5995 0.2709 0.081 Uiso 1 1 calc R . .
H51D H 0.0626 0.5699 0.3025 0.081 Uiso 1 1 calc R . .
C52 C 0.6389(5) 0.3669(4) 0.3122(3) 0.069(3) Uani 1 1 d . . .
H52A H 0.6779 0.3564 0.3309 0.104 Uiso 1 1 calc R . .
H52B H 0.6369 0.4066 0.3102 0.104 Uiso 1 1 calc R . .
H52C H 0.6430 0.3513 0.2871 0.104 Uiso 1 1 calc R . .
C52' C 0.1979(6) 0.6500(4) 0.3151(3) 0.100(4) Uani 1 1 d . . .
H52D H 0.2178 0.6728 0.3367 0.150 Uiso 1 1 calc R . .
H52E H 0.1809 0.6731 0.2931 0.150 Uiso 1 1 calc R . .
H52F H 0.2322 0.6253 0.3080 0.150 Uiso 1 1 calc R . .
C53' C 0.1128(5) 0.6407(4) 0.3554(3) 0.058(3) Uani 1 1 d . . .
C53 C 0.5705(6) 0.3170(4) 0.3594(3) 0.055(3) Uani 1 1 d . . .
C54 C 0.6403(5) 0.3029(4) 0.3830(3) 0.055(3) Uani 1 1 d . . .
C54' C 0.0578(6) 0.6067(5) 0.3691(3) 0.066(3) Uani 1 1 d . . .
C55 C 0.6630(6) 0.3291(4) 0.4169(3) 0.072(3) Uani 1 1 d . . .
H55A H 0.6365 0.3572 0.4255 0.086 Uiso 1 1 calc R . .
C55' C 0.0675(7) 0.5525(5) 0.3801(3) 0.085(4) Uani 1 1 d . . .
H55B H 0.1089 0.5359 0.3768 0.103 Uiso 1 1 calc R . .
C56' C 0.0210(10) 0.5212(7) 0.3957(5) 0.119(6) Uani 1 1 d . . .
H56A H 0.0303 0.4846 0.4030 0.143 Uiso 1 1 calc R . .
C56 C 0.7252(7) 0.3151(6) 0.4394(3) 0.090(4) Uani 1 1 d . . .
H56B H 0.7410 0.3347 0.4622 0.108 Uiso 1 1 calc R . .
C57' C -0.0391(12) 0.5452(8) 0.4001(4) 0.130(7) Uani 1 1 d . . .
H57A H -0.0712 0.5243 0.4110 0.156 Uiso 1 1 calc R . .
C57 C 0.7635(7) 0.2718(6) 0.4277(4) 0.098(4) Uani 1 1 d . . .
H57B H 0.8042 0.2608 0.4431 0.117 Uiso 1 1 calc R . .
C58 C 0.7404(6) 0.2457(5) 0.3932(3) 0.087(4) Uani 1 1 d . . .
H58A H 0.7658 0.2165 0.3851 0.104 Uiso 1 1 calc R . .
C58' C -0.0562(7) 0.6010(7) 0.3890(4) 0.118(5) Uani 1 1 d . . .
H58B H -0.0986 0.6164 0.3914 0.142 Uiso 1 1 calc R . .
C59' C -0.0043(7) 0.6313(5) 0.3740(3) 0.084(4) Uani 1 1 d . . .
H59A H -0.0119 0.6684 0.3673 0.101 Uiso 1 1 calc R . .
C59 C 0.6802(6) 0.2615(5) 0.3701(3) 0.072(3) Uani 1 1 d . . .
H59C H 0.6665 0.2445 0.3459 0.087 Uiso 1 1 calc R . .
C60 C 0.5271(5) -0.0163(4) 0.2582(3) 0.043(2) Uani 1 1 d . . .
C60' C -0.0288(5) 0.6961(5) 0.2381(3) 0.065(3) Uani 1 1 d . . .
C61 C 0.6021(5) -0.0243(4) 0.2725(3) 0.053(3) Uani 1 1 d . . .
C61' C -0.0930(6) 0.6961(5) 0.2566(3) 0.060(3) Uani 1 1 d . . .
C62' C -0.1098(6) 0.6476(5) 0.2757(3) 0.079(3) Uani 1 1 d . . .
H62A H -0.0798 0.6175 0.2780 0.095 Uiso 1 1 calc R . .
C62 C 0.6328(6) -0.0002(4) 0.3076(3) 0.062(3) Uani 1 1 d . . .
H62B H 0.6067 0.0203 0.3228 0.074 Uiso 1 1 calc R . .
C63' C -0.1705(8) 0.6443(7) 0.2910(4) 0.105(5) Uani 1 1 d . . .
H63A H -0.1821 0.6120 0.3032 0.126 Uiso 1 1 calc R . .
C63 C 0.7012(7) -0.0069(5) 0.3190(4) 0.091(4) Uani 1 1 d . . .
H63B H 0.7217 0.0090 0.3425 0.109 Uiso 1 1 calc R . .
C64' C -0.2138(7) 0.6896(9) 0.2881(4) 0.107(5) Uani 1 1 d . . .
H64A H -0.2543 0.6883 0.2989 0.129 Uiso 1 1 calc R . .
C64 C 0.7414(6) -0.0366(5) 0.2969(5) 0.097(4) Uani 1 1 d . . .
H64B H 0.7882 -0.0411 0.3053 0.116 Uiso 1 1 calc R . .
C65' C -0.1965(8) 0.7375(6) 0.2687(4) 0.105(5) Uani 1 1 d . . .
H65A H -0.2266 0.7675 0.2657 0.126 Uiso 1 1 calc R . .
C65 C 0.7100(7) -0.0598(5) 0.2619(4) 0.096(4) Uani 1 1 d . . .
H65B H 0.7362 -0.0798 0.2464 0.115 Uiso 1 1 calc R . .
C66' C -0.1364(6) 0.7404(5) 0.2545(3) 0.075(3) Uani 1 1 d . . .
H66A H -0.1244 0.7731 0.2430 0.089 Uiso 1 1 calc R . .
C66 C 0.6408(5) -0.0535(5) 0.2499(3) 0.072(3) Uani 1 1 d . . .
H66B H 0.6202 -0.0691 0.2263 0.087 Uiso 1 1 calc R . .
C67 C 0.4991(5) -0.0739(4) 0.3132(3) 0.070(3) Uani 1 1 d . . .
H67A H 0.5479 -0.0800 0.3169 0.105 Uiso 1 1 calc R . .
H67B H 0.4757 -0.1088 0.3093 0.105 Uiso 1 1 calc R . .
H67C H 0.4866 -0.0560 0.3360 0.105 Uiso 1 1 calc R . .
C67' C 0.0766(7) 0.7390(5) 0.2274(4) 0.126(5) Uani 1 1 d . . .
H67D H 0.0689 0.7166 0.2042 0.189 Uiso 1 1 calc R . .
H67E H 0.1164 0.7257 0.2444 0.189 Uiso 1 1 calc R . .
H67F H 0.0840 0.7768 0.2203 0.189 Uiso 1 1 calc R . .
C68 C 0.4082(5) -0.0273(4) 0.2701(3) 0.059(3) Uani 1 1 d . . .
H68A H 0.3820 -0.0610 0.2719 0.071 Uiso 1 1 calc R . .
H68B H 0.3987 -0.0142 0.2432 0.071 Uiso 1 1 calc R . .
C68' C 0.0213(5) 0.7698(4) 0.2833(3) 0.064(3) Uani 1 1 d . . .
H68C H 0.0662 0.7645 0.2988 0.077 Uiso 1 1 calc R . .
H68D H -0.0127 0.7565 0.2987 0.077 Uiso 1 1 calc R . .
C69' C 0.0099(5) 0.8318(4) 0.2759(3) 0.069(3) Uani 1 1 d . . .
H69A H 0.0429 0.8447 0.2597 0.083 Uiso 1 1 calc R . .
H69B H -0.0356 0.8371 0.2612 0.083 Uiso 1 1 calc R . .
C69 C 0.3850(5) 0.0157(4) 0.2968(3) 0.063(3) Uani 1 1 d . . .
H69C H 0.3915 0.0014 0.3234 0.076 Uiso 1 1 calc R . .
H69D H 0.3363 0.0224 0.2890 0.076 Uiso 1 1 calc R . .
C70 C 0.4234(5) 0.0706(4) 0.2964(3) 0.060(3) Uani 1 1 d . . .
H70A H 0.4722 0.0636 0.3038 0.073 Uiso 1 1 calc R . .
H70B H 0.4166 0.0848 0.2698 0.073 Uiso 1 1 calc R . .
C70' C 0.0165(5) 0.8668(4) 0.3122(3) 0.064(3) Uani 1 1 d . . .
H70C H 0.0625 0.8628 0.3266 0.077 Uiso 1 1 calc R . .
H70D H 0.0099 0.9054 0.3047 0.077 Uiso 1 1 calc R . .
C71' C -0.1041(5) 0.8751(4) 0.3271(3) 0.080(3) Uani 1 1 d . . .
H71A H -0.1324 0.8621 0.3455 0.121 Uiso 1 1 calc R . .
H71B H -0.1235 0.8637 0.3011 0.121 Uiso 1 1 calc R . .
H71C H -0.1016 0.9148 0.3282 0.121 Uiso 1 1 calc R . .
C71 C 0.3372(5) 0.1406(4) 0.3074(3) 0.078(3) Uani 1 1 d . . .
H71D H 0.3274 0.1675 0.3263 0.117 Uiso 1 1 calc R . .
H71E H 0.3010 0.1136 0.3035 0.117 Uiso 1 1 calc R . .
H71F H 0.3406 0.1586 0.2830 0.117 Uiso 1 1 calc R . .
C72 C 0.4467(5) 0.1389(4) 0.3502(3) 0.051(3) Uani 1 1 d . . .
C72' C -0.0133(6) 0.8170(4) 0.3689(3) 0.063(3) Uani 1 1 d . . .
C73 C 0.5099(6) 0.1100(4) 0.3673(3) 0.058(3) Uani 1 1 d . . .
C73' C -0.0696(6) 0.8013(4) 0.3917(3) 0.064(3) Uani 1 1 d . . .
C74 C 0.5072(6) 0.0588(5) 0.3833(3) 0.075(3) Uani 1 1 d . . .
H74A H 0.4653 0.0403 0.3801 0.089 Uiso 1 1 calc R . .
C74' C -0.1143(6) 0.7585(5) 0.3799(3) 0.085(4) Uani 1 1 d . . .
H74B H -0.1116 0.7418 0.3559 0.101 Uiso 1 1 calc R . .
C75' C -0.1630(7) 0.7389(6) 0.4015(5) 0.117(5) Uani 1 1 d . . .
H75A H -0.1936 0.7110 0.3920 0.140 Uiso 1 1 calc R . .
C75 C 0.5675(8) 0.0312(5) 0.4053(4) 0.102(4) Uani 1 1 d . . .
H75B H 0.5657 -0.0038 0.4163 0.122 Uiso 1 1 calc R . .
C76' C -0.1639(10) 0.7614(11) 0.4357(6) 0.163(9) Uani 1 1 d . . .
H76A H -0.1943 0.7469 0.4513 0.196 Uiso 1 1 calc R . .
C76 C 0.6261(7) 0.0614(7) 0.4082(4) 0.097(4) Uani 1 1 d . . .
H76B H 0.6663 0.0456 0.4213 0.116 Uiso 1 1 calc R . .
C77' C -0.1231(12) 0.8051(11) 0.4504(6) 0.185(10) Uani 1 1 d . . .
H77A H -0.1278 0.8210 0.4744 0.222 Uiso 1 1 calc R . .
C77 C 0.6302(6) 0.1131(6) 0.3931(4) 0.084(4) Uani 1 1 d . . .
H77B H 0.6719 0.1319 0.3969 0.101 Uiso 1 1 calc R . .
C78' C -0.0725(7) 0.8255(7) 0.4273(5) 0.134(6) Uani 1 1 d . . .
H78A H -0.0429 0.8543 0.4364 0.161 Uiso 1 1 calc R . .
C78 C 0.5741(6) 0.1373(4) 0.3727(3) 0.077(3) Uani 1 1 d . . .
H78C H 0.5778 0.1723 0.3619 0.092 Uiso 1 1 calc R . .
B3' B 0.0328(7) 0.5184(6) 0.1154(4) 0.075(4) Uani 1 1 d . . .
H3' H 0.0065 0.4831 0.1270 0.090 Uiso 1 1 calc R . .
B3 B 0.3871(7) 0.1044(5) 0.1002(3) 0.063(4) Uani 1 1 d . . .
H3 H 0.4189 0.1398 0.0940 0.076 Uiso 1 1 calc R . .
B4 B 0.3442(7) 0.0614(5) 0.0639(3) 0.074(4) Uani 1 1 d . . .
H4 H 0.3477 0.0690 0.0328 0.089 Uiso 1 1 calc R . .
B4' B 0.0433(8) 0.5234(6) 0.0663(4) 0.090(5) Uani 1 1 d . . .
H4' H 0.0250 0.4907 0.0451 0.108 Uiso 1 1 calc R . .
B5 B 0.3405(6) -0.0070(5) 0.0817(3) 0.065(4) Uani 1 1 d . . .
H5 H 0.3415 -0.0439 0.0631 0.078 Uiso 1 1 calc R . .
B5' B 0.0376(8) 0.5929(6) 0.0536(4) 0.086(5) Uani 1 1 d . . .
H5' H 0.0146 0.6057 0.0239 0.103 Uiso 1 1 calc R . .
B6 B 0.3841(6) -0.0058(5) 0.1306(3) 0.065(4) Uani 1 1 d . . .
H6 H 0.4143 -0.0412 0.1439 0.079 Uiso 1 1 calc R . .
B6' B 0.0248(7) 0.6319(5) 0.0945(4) 0.075(4) Uani 1 1 d . . .
H6' H -0.0065 0.6699 0.0925 0.090 Uiso 1 1 calc R . .
B7 B 0.3375(6) 0.1061(5) 0.1391(3) 0.059(3) Uani 1 1 d . . .
H7 H 0.3362 0.1429 0.1579 0.070 Uiso 1 1 calc R . .
B7' B 0.1042(6) 0.5521(5) 0.1413(4) 0.072(4) Uani 1 1 d . . .
H7' H 0.1265 0.5374 0.1707 0.087 Uiso 1 1 calc R . .
B8 B 0.2969(7) 0.1053(5) 0.0895(4) 0.080(4) Uani 1 1 d . . .
H8 H 0.2693 0.1416 0.0757 0.096 Uiso 1 1 calc R . .
B8' B 0.1174(8) 0.5137(7) 0.1014(4) 0.092(5) Uani 1 1 d . . .
H8' H 0.1476 0.4752 0.1041 0.111 Uiso 1 1 calc R . .
B9' B 0.1184(8) 0.5617(6) 0.0632(4) 0.091(5) Uani 1 1 d . . .
H9' H 0.1500 0.5536 0.0401 0.109 Uiso 1 1 calc R . .
B9 B 0.2669(7) 0.0362(6) 0.0780(4) 0.082(4) Uani 1 1 d . . .
H9 H 0.2197 0.0284 0.0572 0.098 Uiso 1 1 calc R . .
B10 B 0.2925(7) -0.0078(6) 0.1196(3) 0.076(4) Uani 1 1 d . . .
H10 H 0.2629 -0.0446 0.1256 0.091 Uiso 1 1 calc R . .
B10' B 0.1078(7) 0.6299(6) 0.0794(4) 0.086(5) Uani 1 1 d . . .
H10' H 0.1310 0.6664 0.0673 0.103 Uiso 1 1 calc R . .
B11 B 0.3350(6) 0.0384(5) 0.1576(3) 0.065(4) Uani 1 1 d . . .
H11 H 0.3321 0.0314 0.1888 0.078 Uiso 1 1 calc R . .
B11' B 0.0998(7) 0.6229(6) 0.1288(4) 0.080(4) Uani 1 1 d . . .
H11' H 0.1189 0.6556 0.1499 0.096 Uiso 1 1 calc R . .
B12 B 0.2636(6) 0.0630(5) 0.1259(4) 0.071(4) Uani 1 1 d . . .
H12 H 0.2144 0.0716 0.1362 0.085 Uiso 1 1 calc R . .
B12' B 0.1546(7) 0.5812(6) 0.1087(4) 0.086(5) Uani 1 1 d . . .
H12' H 0.2106 0.5867 0.1163 0.103 Uiso 1 1 calc R . .
B23 B 0.2693(5) 0.2584(5) 0.3822(3) 0.050(3) Uani 1 1 d . . .
H23 H 0.2758 0.2137 0.3876 0.060 Uiso 1 1 calc R . .
B23' B 0.2218(6) 0.8759(5) 0.3944(3) 0.058(3) Uani 1 1 d . . .
H23' H 0.1759 0.8958 0.4027 0.069 Uiso 1 1 calc R . .
B24' B 0.3072(8) 0.8990(6) 0.4115(4) 0.089(5) Uani 1 1 d . . .
H24' H 0.3168 0.9353 0.4308 0.107 Uiso 1 1 calc R . .
B24 B 0.2031(7) 0.2966(5) 0.4010(3) 0.071(4) Uani 1 1 d . . .
H24 H 0.1665 0.2774 0.4181 0.085 Uiso 1 1 calc R . .
B25' B 0.3622(7) 0.8401(6) 0.4177(4) 0.085(4) Uani 1 1 d . . .
H25' H 0.4072 0.8369 0.4407 0.102 Uiso 1 1 calc R . .
B25 B 0.2407(8) 0.3654(5) 0.4113(4) 0.086(5) Uani 1 1 d . . .
H25 H 0.2275 0.3910 0.4355 0.104 Uiso 1 1 calc R . .
B26' B 0.3091(6) 0.7824(5) 0.4015(4) 0.069(4) Uani 1 1 d . . .
H26' H 0.3196 0.7409 0.4143 0.083 Uiso 1 1 calc R . .
B26 B 0.3256(7) 0.3641(5) 0.3986(4) 0.076(4) Uani 1 1 d . . .
H26 H 0.3681 0.3880 0.4150 0.091 Uiso 1 1 calc R . .
B27 B 0.2836(6) 0.2889(4) 0.3380(3) 0.060(3) Uani 1 1 d . . .
H27 H 0.2984 0.2642 0.3138 0.071 Uiso 1 1 calc R . .
B27' B 0.2235(6) 0.8488(5) 0.3479(3) 0.067(4) Uani 1 1 d . . .
H27' H 0.1780 0.8516 0.3252 0.080 Uiso 1 1 calc R . .
B28 B 0.1963(7) 0.2873(5) 0.3498(4) 0.075(4) Uani 1 1 d . . .
H28 H 0.1546 0.2621 0.3339 0.091 Uiso 1 1 calc R . .
B28' B 0.2732(6) 0.9070(5) 0.3623(4) 0.066(4) Uani 1 1 d . . .
H28' H 0.2607 0.9481 0.3494 0.080 Uiso 1 1 calc R . .
B29' B 0.3582(7) 0.8844(6) 0.3767(4) 0.074(4) Uani 1 1 d . . .
H29' H 0.4024 0.9110 0.3735 0.089 Uiso 1 1 calc R . .
B29 B 0.1816(9) 0.3536(7) 0.3678(4) 0.108(6) Uani 1 1 d . . .
H29 H 0.1298 0.3719 0.3636 0.129 Uiso 1 1 calc R . .
B30' B 0.3609(7) 0.8127(6) 0.3693(4) 0.079(4) Uani 1 1 d . . .
H30' H 0.4061 0.7915 0.3610 0.094 Uiso 1 1 calc R . .
B30 B 0.2584(8) 0.3945(6) 0.3671(5) 0.099(5) Uani 1 1 d . . .
H30 H 0.2564 0.4396 0.3625 0.119 Uiso 1 1 calc R . .
B31 B 0.3186(7) 0.3555(5) 0.3485(4) 0.073(4) Uani 1 1 d . . .
H31 H 0.3555 0.3747 0.3317 0.088 Uiso 1 1 calc R . .
B31' B 0.2757(6) 0.7905(5) 0.3509(3) 0.065(4) Uani 1 1 d . . .
H31' H 0.2649 0.7552 0.3307 0.078 Uiso 1 1 calc R . .
B32' B 0.3081(6) 0.8543(5) 0.3353(4) 0.072(4) Uani 1 1 d . . .
H32' H 0.3190 0.8607 0.3052 0.086 Uiso 1 1 calc R . .
B32 B 0.2289(7) 0.3477(6) 0.3283(4) 0.084(4) Uani 1 1 d . . .
H32 H 0.2076 0.3611 0.2984 0.100 Uiso 1 1 calc R . .
O1 O 0.2807(12) 0.5960(7) 0.4715(5) 0.169(8) Uani 0.50 1 d PDU . .
C81 C 0.3008(14) 0.6064(9) 0.4346(7) 0.136(11) Uani 0.50 1 d PDU . .
H81A H 0.3502 0.6071 0.4352 0.164 Uiso 0.50 1 calc PR . .
H81B H 0.2794 0.6390 0.4216 0.164 Uiso 0.50 1 calc PR . .
C82 C 0.2673(13) 0.5522(9) 0.4192(5) 0.117(9) Uani 0.50 1 d PDU . .
H82A H 0.2231 0.5596 0.4034 0.141 Uiso 0.50 1 calc PR . .
H82B H 0.2962 0.5335 0.4028 0.141 Uiso 0.50 1 calc PR . .
C83 C 0.2577(13) 0.5156(6) 0.4537(6) 0.121(9) Uani 0.50 1 d PDU . .
H83A H 0.3007 0.5043 0.4692 0.146 Uiso 0.50 1 calc PR . .
H83B H 0.2286 0.4837 0.4463 0.146 Uiso 0.50 1 calc PR . .
C84 C 0.2211(11) 0.5619(10) 0.4729(8) 0.152(12) Uani 0.50 1 d PDU . .
H84A H 0.1797 0.5754 0.4569 0.183 Uiso 0.50 1 calc PR . .
H84B H 0.2128 0.5533 0.4993 0.183 Uiso 0.50 1 calc PR . .
O2 O 0.3113(8) 0.0874(6) 0.4513(5) 0.107(5) Uani 0.50 1 d PDU . .
C91 C 0.3213(10) 0.0689(7) 0.4139(5) 0.070(6) Uani 0.50 1 d PDU . .
H91A H 0.3325 0.0982 0.3966 0.084 Uiso 0.50 1 calc PR . .
H91B H 0.2846 0.0456 0.4009 0.084 Uiso 0.50 1 calc PR . .
C92 C 0.385(2) 0.036(3) 0.4343(8) 0.61(7) Uani 0.50 1 d PDU . .
H92A H 0.3761 -0.0030 0.4308 0.737 Uiso 0.50 1 calc PR . .
H92B H 0.4243 0.0457 0.4220 0.737 Uiso 0.50 1 calc PR . .
C93 C 0.4005(13) 0.0493(14) 0.4783(8) 0.212(17) Uani 0.50 1 d PDU . .
H93A H 0.4244 0.0189 0.4929 0.254 Uiso 0.50 1 calc PR . .
H93B H 0.4270 0.0831 0.4833 0.254 Uiso 0.50 1 calc PR . .
C94 C 0.3277(16) 0.0559(13) 0.4872(7) 0.211(17) Uani 0.50 1 d PDU . .
H94A H 0.3026 0.0213 0.4872 0.253 Uiso 0.50 1 calc PR . .
H94B H 0.3247 0.0772 0.5108 0.253 Uiso 0.50 1 calc PR . .
O3 O 0.0245(16) 0.4211(10) 0.4873(9) 0.286(15) Uani 0.50 1 d PDU . .
C101 C -0.0209(13) 0.3773(16) 0.4921(11) 0.215(17) Uani 0.50 1 d PDU . .
H10C H -0.0607 0.3757 0.4718 0.258 Uiso 0.50 1 calc PR . .
H10D H -0.0343 0.3756 0.5180 0.258 Uiso 0.50 1 calc PR . .
C102 C 0.0362(16) 0.3360(9) 0.4861(11) 0.239(19) Uani 0.50 1 d PDU . .
H10E H 0.0305 0.3014 0.4994 0.287 Uiso 0.50 1 calc PR . .
H10F H 0.0358 0.3286 0.4584 0.287 Uiso 0.50 1 calc PR . .
C103 C 0.1029(12) 0.3647(11) 0.5038(8) 0.152(12) Uani 0.50 1 d PDU . .
H103E H 0.1041 0.3737 0.5313 0.182 Uiso 0.50 1 calc PR . .
H103F H 0.1434 0.3437 0.5001 0.182 Uiso 0.50 1 calc PR . .
C104 C 0.0923(17) 0.4155(12) 0.4774(9) 0.223(18) Uani 0.50 1 d PDU . .
H10A H 0.1226 0.4461 0.4863 0.267 Uiso 0.50 1 calc PR . .
H10B H 0.0930 0.4075 0.4499 0.267 Uiso 0.50 1 calc PR . .

loop_
_atom_site_aniso_label
_atom_site_aniso_U_11
_atom_site_aniso_U_22
_atom_site_aniso_U_33
_atom_site_aniso_U_23
_atom_site_aniso_U_13
_atom_site_aniso_U_12
Zr1 0.0493(6) 0.0616(7) 0.0532(7) -0.0019(5) 0.0167(5) -0.0022(5)
Zr1' 0.0447(6) 0.0688(7) 0.0521(6) 0.0049(5) 0.0063(5) 0.0034(5)
Zr2 0.0465(6) 0.0447(6) 0.0523(6) 0.0015(5) 0.0074(5) 0.0012(5)
Zr2' 0.0421(6) 0.0571(7) 0.0532(6) 0.0054(5) 0.0058(5) -0.0029(5)
N1' 0.052(5) 0.069(6) 0.042(5) 0.017(4) 0.009(4) 0.015(4)
N1 0.066(6) 0.054(6) 0.073(6) -0.005(5) 0.023(5) -0.005(5)
N2' 0.048(6) 0.061(6) 0.066(6) 0.001(5) 0.004(5) 0.008(5)
N2 0.073(7) 0.070(7) 0.063(6) -0.011(5) -0.005(5) 0.005(5)
N3' 0.052(6) 0.074(7) 0.111(8) -0.018(6) 0.028(6) -0.010(5)
N3 0.057(6) 0.036(5) 0.062(6) 0.000(4) 0.008(5) 0.003(4)
N4' 0.060(6) 0.062(6) 0.056(6) -0.017(5) 0.009(4) -0.003(5)
N4 0.054(6) 0.054(5) 0.064(6) 0.002(4) 0.011(5) -0.004(4)
N5' 0.069(6) 0.068(6) 0.065(6) -0.008(5) 0.022(5) -0.005(5)
N5 0.042(5) 0.066(6) 0.064(6) -0.002(5) 0.018(4) -0.007(4)
N6' 0.066(7) 0.087(7) 0.073(7) -0.009(5) 0.045(5) -0.014(6)
N6 0.050(6) 0.039(5) 0.048(5) 0.002(4) 0.017(4) 0.001(4)
N7' 0.049(6) 0.057(6) 0.068(6) 0.010(5) 0.007(5) 0.001(5)
N7 0.045(5) 0.049(5) 0.074(6) -0.015(5) 0.010(5) 0.011(4)
N8' 0.039(5) 0.064(6) 0.078(6) 0.016(5) -0.001(5) 0.004(4)
N8 0.047(5) 0.051(5) 0.069(6) -0.015(4) 0.015(4) 0.000(4)
C1 0.068(7) 0.056(7) 0.033(6) 0.003(5) 0.008(5) 0.022(6)
C1' 0.076(8) 0.083(8) 0.033(6) 0.002(6) 0.003(6) -0.033(7)
C2 0.054(7) 0.069(7) 0.035(6) -0.004(5) 0.013(5) -0.001(5)
C2' 0.048(6) 0.074(7) 0.045(6) -0.001(5) 0.004(5) 0.000(5)
C11' 0.068(8) 0.094(9) 0.068(8) 0.024(7) -0.020(7) -0.033(7)
C11 0.081(9) 0.087(9) 0.041(7) 0.006(6) 0.034(6) 0.020(7)
C12' 0.100(11) 0.143(12) 0.083(9) 0.042(8) -0.017(8) -0.015(9)
C12 0.092(10) 0.147(12) 0.070(9) 0.011(8) 0.025(7) 0.024(9)
C13' 0.103(10) 0.117(11) 0.100(10) -0.042(8) -0.003(8) -0.067(9)
C13 0.133(12) 0.098(10) 0.119(11) -0.028(8) 0.040(9) 0.052(9)
C14 0.070(9) 0.089(10) 0.069(9) 0.002(8) 0.032(7) 0.007(8)
C14' 0.055(7) 0.096(10) 0.053(8) 0.026(7) -0.008(6) -0.010(7)
C15' 0.079(10) 0.084(10) 0.087(10) 0.033(8) -0.008(8) 0.010(8)
C15 0.093(11) 0.114(13) 0.081(10) 0.015(9) 0.061(9) 0.003(9)
C16' 0.043(7) 0.070(9) 0.115(11) 0.025(8) 0.004(7) 0.004(6)
C16 0.058(9) 0.152(16) 0.097(11) -0.014(10) 0.031(8) -0.042(9)
C17' 0.037(7) 0.104(10) 0.077(9) 0.028(8) 0.012(6) 0.002(7)
C17 0.067(10) 0.100(11) 0.099(11) 0.022(9) 0.033(8) 0.019(8)
C18' 0.035(6) 0.082(8) 0.062(8) 0.016(7) 0.002(6) -0.014(6)
C18 0.063(8) 0.086(9) 0.076(9) 0.009(8) 0.029(7) 0.020(8)
C21 0.056(7) 0.060(7) 0.060(7) 0.000(5) 0.021(6) 0.014(5)
C21' 0.054(7) 0.066(7) 0.048(7) -0.007(5) 0.010(5) -0.020(5)
C22 0.059(7) 0.053(6) 0.047(6) -0.006(5) 0.019(5) 0.009(5)
C22' 0.051(7) 0.067(7) 0.041(6) 0.006(5) 0.005(5) -0.001(5)
C31 0.092(9) 0.071(8) 0.048(7) -0.019(6) 0.004(7) 0.024(7)
C31' 0.071(8) 0.086(9) 0.062(8) 0.002(7) 0.017(7) -0.017(7)
C32' 0.149(13) 0.112(11) 0.098(10) -0.054(8) 0.063(9) -0.069(9)
C32 0.167(14) 0.139(12) 0.075(9) -0.060(8) -0.006(9) 0.064(10)
C33' 0.090(10) 0.190(15) 0.071(9) 0.039(9) -0.028(8) -0.028(10)
C33 0.082(9) 0.149(12) 0.085(9) 0.045(8) 0.051(7) -0.003(8)
C34 0.082(9) 0.051(7) 0.035(6) -0.010(5) 0.006(6) -0.007(7)
C34' 0.060(9) 0.099(10) 0.048(7) 0.005(6) 0.012(6) -0.015(7)
C35 0.079(9) 0.052(8) 0.065(8) 0.015(6) 0.007(6) 0.011(6)
C35' 0.067(9) 0.069(9) 0.079(8) 0.014(6) 0.011(7) -0.002(7)
C36' 0.086(10) 0.068(9) 0.082(9) 0.020(7) 0.005(7) -0.016(8)
C36 0.089(11) 0.071(9) 0.087(9) 0.002(7) -0.010(8) 0.026(8)
C37' 0.074(9) 0.100(11) 0.080(9) 0.011(8) 0.028(7) -0.026(9)
C37 0.067(9) 0.133(13) 0.061(8) -0.007(8) -0.013(6) -0.001(9)
C38 0.072(9) 0.069(8) 0.065(8) -0.010(6) 0.012(6) -0.009(7)
C38' 0.053(8) 0.098(10) 0.072(8) -0.005(7) 0.023(6) 0.010(7)
C41 0.069(8) 0.049(7) 0.054(7) 0.001(6) 0.008(6) 0.005(6)
C41' 0.040(7) 0.059(7) 0.052(7) -0.009(5) 0.001(6) 0.006(6)
C42 0.063(8) 0.051(7) 0.055(7) -0.003(5) 0.017(6) -0.005(6)
C42' 0.064(8) 0.047(6) 0.048(7) 0.001(5) -0.003(6) -0.002(5)
C43' 0.049(7) 0.084(8) 0.064(8) -0.011(6) 0.003(6) 0.011(6)
C43 0.068(9) 0.088(10) 0.099(10) 0.007(7) 0.027(8) 0.003(7)
C44 0.073(10) 0.099(10) 0.085(10) -0.005(8) 0.028(8) -0.017(8)
C44' 0.054(8) 0.099(10) 0.093(10) -0.025(8) 0.004(7) -0.008(7)
C45' 0.063(9) 0.142(13) 0.101(11) -0.009(9) 0.026(9) -0.018(8)
C45 0.077(11) 0.147(15) 0.086(11) -0.038(10) 0.009(9) -0.013(11)
C46' 0.075(10) 0.151(13) 0.075(9) -0.029(8) 0.042(8) -0.024(9)
C46 0.065(10) 0.113(12) 0.121(12) -0.001(9) -0.006(9) 0.019(9)
C47 0.089(10) 0.064(8) 0.062(8) 0.004(6) 0.012(7) -0.002(7)
C47' 0.075(9) 0.094(9) 0.056(8) -0.023(6) 0.022(7) -0.015(7)
C48 0.083(10) 0.124(11) 0.157(13) -0.050(10) -0.034(9) 0.030(9)
C48' 0.090(9) 0.049(7) 0.068(7) 0.002(6) -0.002(6) 0.012(6)
C49' 0.053(8) 0.080(8) 0.066(8) -0.003(6) -0.002(6) 0.027(6)
C49 0.070(8) 0.051(7) 0.086(8) -0.015(6) 0.001(6) -0.001(6)
C50 0.080(8) 0.055(7) 0.079(9) 0.017(6) -0.002(7) 0.007(6)
C50' 0.039(7) 0.089(9) 0.125(11) -0.034(8) 0.005(7) -0.004(6)
C51 0.069(8) 0.040(6) 0.078(8) 0.013(6) 0.009(6) 0.008(5)
C51' 0.065(8) 0.066(8) 0.069(7) -0.023(6) 0.004(6) -0.002(6)
C52 0.082(8) 0.055(7) 0.077(8) 0.004(6) 0.032(6) -0.028(6)
C52' 0.076(9) 0.096(10) 0.143(12) -0.037(8) 0.064(8) -0.023(8)
C53' 0.039(7) 0.062(8) 0.078(8) -0.001(6) 0.023(6) 0.019(6)
C53 0.074(9) 0.036(6) 0.052(7) -0.001(5) 0.001(7) 0.008(6)
C54 0.051(7) 0.063(7) 0.051(7) 0.007(6) 0.009(6) -0.010(6)
C54' 0.051(8) 0.075(9) 0.071(8) 0.006(6) 0.010(6) 0.003(7)
C55 0.088(10) 0.058(7) 0.065(8) -0.012(6) 0.000(7) -0.016(7)
C55' 0.103(11) 0.069(9) 0.081(9) 0.017(7) 0.002(8) -0.039(8)
C56' 0.133(16) 0.106(14) 0.111(13) 0.002(10) -0.001(12) 0.001(13)
C56 0.099(11) 0.097(11) 0.062(9) 0.016(8) -0.024(8) -0.051(9)
C57' 0.23(2) 0.108(14) 0.060(9) -0.001(9) 0.029(12) -0.093(15)
C57 0.077(10) 0.122(12) 0.088(11) 0.016(9) -0.006(8) 0.015(9)
C58 0.046(8) 0.146(12) 0.066(8) -0.009(8) -0.002(6) 0.009(8)
C58' 0.091(11) 0.151(15) 0.124(12) -0.035(11) 0.048(9) -0.052(11)
C59' 0.072(9) 0.104(10) 0.078(9) -0.005(7) 0.012(7) -0.035(8)
C59 0.058(8) 0.085(9) 0.074(8) 0.002(7) 0.012(7) -0.003(7)
C60 0.053(7) 0.036(6) 0.046(7) -0.012(5) 0.021(6) 0.001(5)
C60' 0.043(7) 0.072(9) 0.076(9) 0.018(7) -0.002(6) -0.006(6)
C61 0.048(7) 0.048(7) 0.064(8) 0.008(5) 0.013(6) 0.001(5)
C61' 0.061(8) 0.072(8) 0.046(7) -0.003(6) 0.005(6) -0.020(7)
C62' 0.079(10) 0.077(9) 0.085(9) 0.021(7) 0.024(7) 0.008(7)
C62 0.051(8) 0.064(7) 0.069(8) -0.004(6) 0.001(6) 0.002(6)
C63' 0.071(11) 0.143(14) 0.107(12) -0.001(10) 0.029(9) -0.023(10)
C63 0.079(10) 0.086(10) 0.103(11) -0.022(8) -0.004(9) -0.011(8)
C64' 0.051(10) 0.197(19) 0.075(10) -0.033(11) 0.015(8) -0.036(11)
C64 0.045(8) 0.107(11) 0.138(13) -0.006(9) 0.011(9) 0.004(8)
C65' 0.086(12) 0.110(13) 0.114(12) -0.026(10) 0.000(9) 0.002(10)
C65 0.084(11) 0.106(11) 0.103(11) -0.027(8) 0.027(9) 0.009(8)
C66' 0.055(8) 0.085(9) 0.084(9) -0.007(7) 0.010(7) 0.010(7)
C66 0.039(7) 0.107(10) 0.072(8) -0.015(7) 0.013(6) 0.003(6)
C67 0.075(8) 0.066(7) 0.072(8) 0.002(6) 0.021(6) 0.011(6)
C67' 0.117(12) 0.141(13) 0.140(12) -0.029(10) 0.083(10) -0.044(9)
C68 0.044(7) 0.062(7) 0.073(8) -0.009(6) 0.013(6) -0.017(5)
C68' 0.064(8) 0.055(7) 0.076(8) 0.010(6) 0.016(6) -0.002(6)
C69' 0.066(8) 0.076(8) 0.067(8) 0.019(6) 0.013(6) -0.009(6)
C69 0.044(7) 0.062(7) 0.086(8) -0.009(6) 0.022(6) -0.006(6)
C70 0.056(7) 0.059(7) 0.075(7) -0.004(6) 0.038(6) 0.000(6)
C70' 0.068(8) 0.059(7) 0.067(8) 0.011(6) 0.012(6) -0.006(6)
C71' 0.067(8) 0.078(8) 0.092(9) 0.023(7) -0.004(7) 0.027(6)
C71 0.063(8) 0.071(8) 0.101(9) -0.020(7) 0.014(7) 0.018(6)
C72 0.044(7) 0.067(8) 0.042(6) -0.009(6) 0.008(5) 0.003(6)
C72' 0.061(8) 0.059(7) 0.070(8) -0.005(6) 0.018(7) -0.025(6)
C73 0.061(8) 0.056(7) 0.062(7) -0.005(6) 0.023(6) 0.008(6)
C73' 0.066(8) 0.061(8) 0.065(8) -0.010(6) 0.009(7) 0.002(6)
C74 0.063(8) 0.096(10) 0.070(8) 0.007(7) 0.026(6) 0.004(7)
C74' 0.092(10) 0.081(9) 0.086(9) -0.005(7) 0.034(8) -0.012(8)
C75' 0.094(11) 0.151(14) 0.116(13) 0.004(11) 0.052(11) -0.039(9)
C75 0.120(13) 0.073(10) 0.109(11) 0.013(8) 0.009(10) 0.022(10)
C76' 0.115(16) 0.28(3) 0.096(16) 0.035(17) 0.029(13) -0.010(16)
C76 0.083(11) 0.104(12) 0.093(10) -0.010(9) -0.021(8) 0.038(9)
C77' 0.14(2) 0.31(3) 0.115(17) -0.041(17) 0.049(15) 0.030(18)
C77 0.066(9) 0.086(10) 0.099(10) -0.009(8) 0.005(8) -0.007(8)
C78' 0.086(12) 0.198(17) 0.121(14) -0.072(12) 0.026(10) -0.017(11)
C78 0.055(8) 0.067(8) 0.105(10) 0.010(7) 0.000(7) 0.012(7)
B3' 0.076(10) 0.087(11) 0.065(9) 0.000(8) 0.017(8) -0.002(8)
B3 0.079(10) 0.045(8) 0.068(9) 0.001(6) 0.019(7) 0.011(7)
B4 0.093(11) 0.096(11) 0.034(7) -0.001(7) 0.011(7) 0.021(9)
B4' 0.113(14) 0.099(12) 0.064(10) -0.002(8) 0.034(10) -0.027(10)
B5 0.071(9) 0.063(9) 0.057(9) -0.008(7) -0.002(7) -0.002(7)
B5' 0.102(13) 0.113(13) 0.044(8) -0.002(8) 0.013(8) -0.037(10)
B6 0.065(9) 0.074(9) 0.056(8) 0.017(7) 0.002(7) 0.006(7)
B6' 0.073(10) 0.073(10) 0.081(10) 0.001(8) 0.020(8) -0.022(8)
B7 0.067(9) 0.047(8) 0.071(9) -0.010(6) 0.041(7) 0.006(6)
B7' 0.065(9) 0.099(11) 0.054(9) 0.015(8) 0.012(7) 0.018(8)
B8 0.106(12) 0.048(9) 0.086(11) -0.004(7) 0.013(9) 0.021(8)
B8' 0.112(13) 0.114(13) 0.063(10) -0.001(9) 0.050(10) -0.017(10)
B9' 0.099(13) 0.126(14) 0.057(9) 0.000(9) 0.040(9) -0.014(10)
B9 0.067(10) 0.098(11) 0.078(10) 0.000(8) -0.001(8) 0.016(8)
B10 0.071(10) 0.103(11) 0.047(8) 0.012(7) -0.010(7) -0.015(8)
B10' 0.080(11) 0.107(12) 0.070(10) 0.007(9) 0.007(8) -0.037(9)
B11 0.057(9) 0.097(10) 0.044(8) 0.010(7) 0.016(6) -0.004(7)
B11' 0.058(9) 0.091(11) 0.087(11) 0.003(8) -0.002(8) -0.022(8)
B12 0.052(8) 0.093(11) 0.068(9) 0.009(8) 0.008(7) -0.004(8)
B12' 0.070(10) 0.133(14) 0.065(10) 0.007(9) 0.041(8) 0.003(10)
B23 0.047(7) 0.048(7) 0.057(8) -0.001(6) 0.009(6) -0.001(6)
B23' 0.051(8) 0.062(8) 0.059(8) 0.008(6) 0.007(6) 0.015(6)
B24' 0.111(13) 0.080(11) 0.085(11) -0.016(8) 0.039(10) -0.048(10)
B24 0.079(10) 0.087(10) 0.053(9) 0.020(7) 0.036(7) 0.026(8)
B25' 0.047(9) 0.105(12) 0.104(12) 0.012(9) 0.016(8) 0.011(8)
B25 0.122(14) 0.056(9) 0.093(11) -0.015(8) 0.052(10) 0.028(9)
B26' 0.052(9) 0.070(9) 0.081(10) 0.015(7) 0.000(7) 0.010(7)
B26 0.071(10) 0.040(8) 0.117(13) 0.003(8) 0.018(9) 0.009(7)
B27 0.080(10) 0.039(7) 0.061(8) 0.005(6) 0.014(7) 0.016(7)
B27' 0.031(7) 0.126(12) 0.043(8) 0.025(7) 0.007(6) 0.004(7)
B28 0.058(9) 0.081(10) 0.085(10) 0.020(8) 0.002(8) -0.002(8)
B28' 0.063(9) 0.040(7) 0.099(11) 0.013(7) 0.023(8) -0.007(7)
B29' 0.060(9) 0.103(11) 0.064(9) 0.009(8) 0.024(7) -0.015(8)
B29 0.113(14) 0.120(14) 0.096(13) 0.020(10) 0.032(11) 0.046(11)
B30' 0.058(9) 0.097(11) 0.090(11) -0.004(9) 0.041(8) 0.011(8)
B30 0.084(12) 0.052(9) 0.167(16) 0.039(10) 0.037(11) 0.015(8)
B31 0.070(10) 0.067(9) 0.085(11) 0.037(8) 0.020(8) 0.020(7)
B31' 0.055(9) 0.084(10) 0.062(9) -0.005(7) 0.023(7) 0.002(7)
B32' 0.053(9) 0.085(10) 0.081(10) 0.017(8) 0.022(7) -0.003(7)
B32 0.058(9) 0.121(13) 0.069(10) 0.012(9) 0.001(8) 0.018(9)
O1 0.191(12) 0.154(11) 0.162(11) -0.020(9) 0.025(9) -0.001(9)
C81 0.140(13) 0.131(13) 0.147(13) 0.012(9) 0.052(9) 0.022(9)
C82 0.116(12) 0.137(12) 0.102(12) -0.006(9) 0.024(9) -0.017(9)
C83 0.145(13) 0.092(12) 0.127(12) -0.002(9) 0.019(9) 0.000(9)
C84 0.145(14) 0.157(14) 0.159(14) 0.001(9) 0.039(10) -0.009(10)
O2 0.110(9) 0.110(9) 0.103(9) -0.003(7) 0.025(7) -0.021(7)
C91 0.075(10) 0.055(9) 0.083(10) 0.005(8) 0.022(8) -0.011(8)
C92 0.62(7) 0.61(7) 0.62(7) -0.001(10) 0.095(14) -0.011(10)
C93 0.218(19) 0.199(18) 0.223(19) -0.004(10) 0.048(10) -0.001(10)
C94 0.209(19) 0.187(18) 0.232(19) 0.004(10) 0.020(10) -0.002(10)
O3 0.292(18) 0.278(17) 0.289(17) -0.002(10) 0.046(10) 0.004(10)
C101 0.215(19) 0.220(19) 0.218(19) 0.001(10) 0.058(10) -0.021(10)
C102 0.23(2) 0.24(2) 0.24(2) 0.015(10) 0.031(10) -0.007(10)
C103 0.151(14) 0.153(14) 0.148(14) 0.007(9) 0.012(9) 0.015(9)
C104 0.22(2) 0.23(2) 0.22(2) 0.003(10) 0.047(10) -0.003(10)

loop_
_atom_type_symbol
_atom_type_description
_atom_type_scat_dispersion_real
_atom_type_scat_dispersion_imag
_atom_type_scat_source
C C 0.0033 0.0016 'International Tables Vol C Tables 4.2.6.8 and 6.1.1.4'
H H 0.0000 0.0000 'International Tables Vol C Tables 4.2.6.8 and 6.1.1.4'
B B 0.0013 0.0007 'International Tables Vol C Tables 4.2.6.8 and 6.1.1.4'
N N 0.0061 0.0033 'International Tables Vol C Tables 4.2.6.8 and 6.1.1.4'
Zr Zr -2.9673 0.5597 'International Tables Vol C Tables 4.2.6.8 and 6.1.1.4'
O O 0.0106 0.0060 'International Tables Vol C Tables 4.2.6.8 and 6.1.1.4'

loop_
_geom_angle_atom_site_label_1
_geom_angle_atom_site_label_2
_geom_angle_atom_site_label_3
_geom_angle
_geom_angle_site_symmetry_1
_geom_angle_site_symmetry_3
_geom_angle_publ_flag
N1 Zr1 N5 106.4(3) . . ?
N1 Zr1 C2 105.3(3) . . ?
N5 Zr1 C2 107.8(3) . . ?
N1 Zr1 C16 90.1(4) . . ?
N5 Zr1 C16 124.8(5) . . ?
C2 Zr1 C16 118.0(4) . . ?
N1 Zr1 C17 115.2(5) . . ?
N5 Zr1 C17 95.4(4) . . ?
C2 Zr1 C17 124.7(4) . . ?
C16 Zr1 C17 33.1(4) . . ?
N1 Zr1 C18 144.0(4) . . ?
N5 Zr1 C18 95.5(3) . . ?
C2 Zr1 C18 94.5(4) . . ?
C16 Zr1 C18 53.9(4) . . ?
C17 Zr1 C18 32.5(3) . . ?
N1 Zr1 C15 97.7(4) . . ?
N5 Zr1 C15 147.5(4) . . ?
C2 Zr1 C15 85.9(4) . . ?
C16 Zr1 C15 32.2(4) . . ?
C17 Zr1 C15 53.9(4) . . ?
C18 Zr1 C15 53.3(4) . . ?
N1 Zr1 C14 130.2(4) . . ?
N5 Zr1 C14 122.1(4) . . ?
C2 Zr1 C14 71.8(4) . . ?
C16 Zr1 C14 54.4(4) . . ?
C17 Zr1 C14 53.6(4) . . ?
C18 Zr1 C14 31.1(3) . . ?
C15 Zr1 C14 33.5(3) . . ?
N5' Zr1' N1' 104.8(3) . . ?
N5' Zr1' C2' 108.6(3) . . ?
N1' Zr1' C2' 106.8(3) . . ?
N5' Zr1' C17' 113.6(4) . . ?
N1' Zr1' C17' 95.8(3) . . ?
C2' Zr1' C17' 124.4(4) . . ?
N5' Zr1' C16' 89.9(4) . . ?
N1' Zr1' C16' 125.4(4) . . ?
C2' Zr1' C16' 117.8(4) . . ?
C17' Zr1' C16' 32.9(3) . . ?
N5' Zr1' C18' 143.2(4) . . ?
N1' Zr1' C18' 95.5(3) . . ?
C2' Zr1' C18' 93.9(4) . . ?
C17' Zr1' C18' 32.6(3) . . ?
C16' Zr1' C18' 53.6(4) . . ?
N5' Zr1' C14' 130.2(4) . . ?
N1' Zr1' C14' 123.5(4) . . ?
C2' Zr1' C14' 70.9(3) . . ?
C17' Zr1' C14' 54.5(4) . . ?
C16' Zr1' C14' 53.7(4) . . ?
C18' Zr1' C14' 32.5(3) . . ?
N5' Zr1' C15' 98.2(4) . . ?
N1' Zr1' C15' 148.1(4) . . ?
C2' Zr1' C15' 85.9(4) . . ?
C17' Zr1' C15' 54.2(4) . . ?
C16' Zr1' C15' 32.0(3) . . ?
C18' Zr1' C15' 53.7(4) . . ?
C14' Zr1' C15' 32.8(3) . . ?
N4 Zr2 N8 106.0(3) . . ?
N4 Zr2 C22 110.0(3) . . ?
N8 Zr2 C22 103.4(3) . . ?
N4 Zr2 C36 117.4(4) . . ?
N8 Zr2 C36 91.4(4) . . ?
C22 Zr2 C36 123.7(4) . . ?
N4 Zr2 C37 93.1(4) . . ?
N8 Zr2 C37 121.3(4) . . ?
C22 Zr2 C37 121.3(4) . . ?
C36 Zr2 C37 33.2(3) . . ?
N4 Zr2 C38 101.5(3) . . ?
N8 Zr2 C38 143.8(3) . . ?
C22 Zr2 C38 88.6(4) . . ?
C36 Zr2 C38 54.6(4) . . ?
C37 Zr2 C38 33.0(3) . . ?
N4 Zr2 C34 133.3(3) . . ?
N8 Zr2 C34 119.2(3) . . ?
C22 Zr2 C34 71.6(3) . . ?
C36 Zr2 C34 54.2(4) . . ?
C37 Zr2 C34 54.6(4) . . ?
C38 Zr2 C34 32.9(3) . . ?
N4 Zr2 C35 147.2(3) . . ?
N8 Zr2 C35 91.1(3) . . ?
C22 Zr2 C35 92.3(3) . . ?
C36 Zr2 C35 32.5(3) . . ?
C37 Zr2 C35 54.2(4) . . ?
C38 Zr2 C35 53.9(3) . . ?
C34 Zr2 C35 32.2(3) . . ?
N8' Zr2' N4' 106.1(3) . . ?
N8' Zr2' C22' 106.7(3) . . ?
N4' Zr2' C22' 105.4(3) . . ?
N8' Zr2' C37' 94.3(4) . . ?
N4' Zr2' C37' 116.3(4) . . ?
C22' Zr2' C37' 125.5(4) . . ?
N8' Zr2' C36' 123.2(4) . . ?
N4' Zr2' C36' 92.2(4) . . ?
C22' Zr2' C36' 119.6(4) . . ?
C37' Zr2' C36' 32.3(3) . . ?
N8' Zr2' C35' 146.8(4) . . ?
N4' Zr2' C35' 98.7(4) . . ?
C22' Zr2' C35' 87.1(4) . . ?
C37' Zr2' C35' 54.4(4) . . ?
C36' Zr2' C35' 32.6(3) . . ?
N8' Zr2' C34' 122.3(4) . . ?
N4' Zr2' C34' 130.4(4) . . ?
C22' Zr2' C34' 72.3(3) . . ?
C37' Zr2' C34' 54.3(4) . . ?
C36' Zr2' C34' 53.8(4) . . ?
C35' Zr2' C34' 32.8(3) . . ?
N8' Zr2' C38' 94.4(3) . . ?
N4' Zr2' C38' 144.7(4) . . ?
C22' Zr2' C38' 95.4(4) . . ?
C37' Zr2' C38' 32.0(3) . . ?
C36' Zr2' C38' 52.6(4) . . ?
C35' Zr2' C38' 53.5(4) . . ?
C34' Zr2' C38' 32.4(3) . . ?
C41' N1' Zr1' 159.8(7) . . ?
C41 N1 Zr1 159.4(8) . . ?
C41' N2' C49' 120.7(9) . . ?
C41' N2' C48' 125.4(9) . . ?
C49' N2' C48' 113.9(8) . . ?
C41 N2 C49 124.6(9) . . ?
C41 N2 C48 117.9(9) . . ?
C49 N2 C48 115.1(9) . . ?
C53' N3' C52' 114.6(9) . . ?
C53' N3' C51' 125.3(9) . . ?
C52' N3' C51' 115.1(9) . . ?
C53 N3 C51 119.5(8) . . ?
C53 N3 C52 125.8(9) . . ?
C51 N3 C52 114.8(8) . . ?
C53' N4' Zr2' 164.1(7) . . ?
C53 N4 Zr2 160.8(7) . . ?
C60' N5' Zr1' 155.9(8) . . ?
C60 N5 Zr1 160.7(7) . . ?
C60' N6' C67' 119.3(10) . . ?
C60' N6' C68' 123.8(9) . . ?
C67' N6' C68' 115.3(9) . . ?
C60 N6 C67 123.4(8) . . ?
C60 N6 C68 120.8(8) . . ?
C67 N6 C68 115.8(8) . . ?
C72' N7' C70' 119.4(8) . . ?
C72' N7' C71' 123.8(9) . . ?
C70' N7' C71' 116.8(8) . . ?
C72 N7 C70 124.3(8) . . ?
C72 N7 C71 117.5(8) . . ?
C70 N7 C71 115.0(8) . . ?
C72' N8' Zr2' 162.9(8) . . ?
C72 N8 Zr2 159.8(7) . . ?
C11 C1 B4 124.5(8) . . ?
C11 C1 B3 116.9(8) . . ?
B4 C1 B3 62.0(6) . . ?
C11 C1 C2 116.5(8) . . ?
B4 C1 C2 109.2(7) . . ?
B3 C1 C2 60.8(6) . . ?
C11 C1 B6 118.2(8) . . ?
B4 C1 B6 110.9(8) . . ?
B3 C1 B6 111.4(8) . . ?
C2 C1 B6 60.0(6) . . ?
C11 C1 B5 124.8(8) . . ?
B4 C1 B5 61.9(7) . . ?
B3 C1 B5 112.2(8) . . ?
C2 C1 B5 108.2(7) . . ?
B6 C1 B5 60.5(6) . . ?
C11' C1' B3' 117.2(8) . . ?
C11' C1' B4' 123.7(9) . . ?
B3' C1' B4' 62.5(7) . . ?
C11' C1' B5' 122.9(9) . . ?
B3' C1' B5' 113.2(10) . . ?
B4' C1' B5' 61.7(8) . . ?
C11' C1' C2' 116.4(8) . . ?
B3' C1' C2' 61.7(6) . . ?
B4' C1' C2' 110.8(9) . . ?
B5' C1' C2' 109.9(8) . . ?
C11' C1' B6' 116.3(9) . . ?
B3' C1' B6' 113.5(9) . . ?
B4' C1' B6' 112.5(9) . . ?
B5' C1' B6' 61.5(7) . . ?
C2' C1' B6' 60.9(6) . . ?
C1 C2 B11 109.8(7) . . ?
C1 C2 B3 59.3(5) . . ?
B11 C2 B3 111.0(8) . . ?
C1 C2 B7 108.8(7) . . ?
B11 C2 B7 61.2(6) . . ?
B3 C2 B7 61.5(6) . . ?
C1 C2 B6 61.0(6) . . ?
B11 C2 B6 62.5(6) . . ?
B3 C2 B6 111.0(7) . . ?
B7 C2 B6 112.3(8) . . ?
C1 C2 Zr1 117.9(6) . . ?
B11 C2 Zr1 119.8(6) . . ?
B3 C2 Zr1 123.9(6) . . ?
B7 C2 Zr1 126.4(6) . . ?
B6 C2 Zr1 112.4(6) . . ?
C1' C2' B7' 106.1(8) . . ?
C1' C2' B3' 58.4(6) . . ?
B7' C2' B3' 61.2(7) . . ?
C1' C2' B6' 60.4(6) . . ?
B7' C2' B6' 110.7(8) . . ?
B3' C2' B6' 110.3(8) . . ?
C1' C2' B11' 107.5(8) . . ?
B7' C2' B11' 61.7(7) . . ?
B3' C2' B11' 111.4(8) . . ?
B6' C2' B11' 61.0(7) . . ?
C1' C2' Zr1' 119.0(6) . . ?
B7' C2' Zr1' 120.1(6) . . ?
B3' C2' Zr1' 112.1(6) . . ?
B6' C2' Zr1' 124.7(7) . . ?
B11' C2' Zr1' 127.9(7) . . ?
C14' C11' C13' 109.4(9) . . ?
C14' C11' C12' 109.8(10) . . ?
C13' C11' C12' 106.3(9) . . ?
C14' C11' C1' 109.1(8) . . ?
C13' C11' C1' 111.1(10) . . ?
C12' C11' C1' 111.1(9) . . ?
C12 C11 C14 110.8(10) . . ?
C12 C11 C1 111.1(9) . . ?
C14 C11 C1 110.9(8) . . ?
C12 C11 C13 106.6(9) . . ?
C14 C11 C13 106.5(10) . . ?
C1 C11 C13 110.7(9) . . ?
C18 C14 C15 107.0(12) . . ?
C18 C14 C11 128.4(14) . . ?
C15 C14 C11 124.5(13) . . ?
C18 C14 Zr1 73.7(7) . . ?
C15 C14 Zr1 72.9(6) . . ?
C11 C14 Zr1 121.9(7) . . ?
C18' C14' C15' 106.9(11) . . ?
C18' C14' C11' 127.1(12) . . ?
C15' C14' C11' 125.7(11) . . ?
C18' C14' Zr1' 72.2(6) . . ?
C15' C14' Zr1' 74.7(6) . . ?
C11' C14' Zr1' 123.4(7) . . ?
C16' C15' C14' 106.2(11) . . ?
C16' C15' Zr1' 70.3(6) . . ?
C14' C15' Zr1' 72.5(6) . . ?
C16 C15 C14 106.7(12) . . ?
C16 C15 Zr1 70.8(7) . . ?
C14 C15 Zr1 73.6(6) . . ?
C15' C16' C17' 110.8(12) . . ?
C15' C16' Zr1' 77.7(7) . . ?
C17' C16' Zr1' 73.3(6) . . ?
C15 C16 C17 108.7(13) . . ?
C15 C16 Zr1 77.0(7) . . ?
C17 C16 Zr1 73.8(7) . . ?
C18' C17' C16' 106.6(10) . . ?
C18' C17' Zr1' 74.9(6) . . ?
C16' C17' Zr1' 73.8(6) . . ?
C18 C17 C16 107.6(12) . . ?
C18 C17 Zr1 76.1(7) . . ?
C16 C17 Zr1 73.2(7) . . ?
C17' C18' C14' 109.4(11) . . ?
C17' C18' Zr1' 72.5(6) . . ?
C14' C18' Zr1' 75.3(6) . . ?
C14 C18 C17 109.8(12) . . ?
C14 C18 Zr1 75.1(7) . . ?
C17 C18 Zr1 71.3(7) . . ?
C31 C21 B23 116.1(7) . . ?
C31 C21 C22 114.5(8) . . ?
B23 C21 C22 59.5(6) . . ?
C31 C21 B25 123.3(8) . . ?
B23 C21 B25 114.9(8) . . ?
C22 C21 B25 111.5(8) . . ?
C31 C21 B24 121.8(8) . . ?
B23 C21 B24 63.7(6) . . ?
C22 C21 B24 112.3(7) . . ?
B25 C21 B24 64.1(7) . . ?
C31 C21 B26 116.9(9) . . ?
B23 C21 B26 111.3(8) . . ?
C22 C21 B26 60.5(6) . . ?
B25 C21 B26 62.6(7) . . ?
B24 C21 B26 115.4(8) . . ?
C31' C21' B26' 118.7(8) . . ?
C31' C21' B25' 123.8(9) . . ?
B26' C21' B25' 62.5(7) . . ?
C31' C21' C22' 115.3(7) . . ?
B26' C21' C22' 60.4(6) . . ?
B25' C21' C22' 111.3(8) . . ?
C31' C21' B24' 125.3(8) . . ?
B26' C21' B24' 110.8(8) . . ?
B25' C21' B24' 62.2(7) . . ?
C22' C21' B24' 108.2(7) . . ?
C31' C21' B23' 117.4(8) . . ?
B26' C21' B23' 109.1(7) . . ?
B25' C21' B23' 112.8(8) . . ?
C22' C21' B23' 58.5(5) . . ?
B24' C21' B23' 61.6(7) . . ?
B23 C22 B27 63.0(6) . . ?
B23 C22 C21 59.3(6) . . ?
B27 C22 C21 108.1(8) . . ?
B23 C22 B26 111.2(8) . . ?
B27 C22 B26 110.1(8) . . ?
C21 C22 B26 60.6(6) . . ?
B23 C22 B31 112.5(8) . . ?
B27 C22 B31 61.7(6) . . ?
C21 C22 B31 107.1(7) . . ?
B26 C22 B31 59.4(6) . . ?
B23 C22 Zr2 117.3(6) . . ?
B27 C22 Zr2 122.7(6) . . ?
C21 C22 Zr2 119.8(6) . . ?
B26 C22 Zr2 119.6(7) . . ?
B31 C22 Zr2 123.6(6) . . ?
B23' C22' B27' 60.9(6) . . ?
B23' C22' C21' 61.4(6) . . ?
B27' C22' C21' 108.2(7) . . ?
B23' C22' B26' 110.5(8) . . ?
B27' C22' B26' 109.0(7) . . ?
C21' C22' B26' 59.3(6) . . ?
B23' C22' B31' 110.3(7) . . ?
B27' C22' B31' 59.9(6) . . ?
C21' C22' B31' 108.2(7) . . ?
B26' C22' B31' 61.2(6) . . ?
B23' C22' Zr2' 114.9(6) . . ?
B27' C22' Zr2' 122.9(6) . . ?
C21' C22' Zr2' 117.9(5) . . ?
B26' C22' Zr2' 122.6(6) . . ?
B31' C22' Zr2' 126.3(6) . . ?
C34 C31 C32 110.0(9) . . ?
C34 C31 C33 110.5(9) . . ?
C32 C31 C33 106.9(10) . . ?
C34 C31 C21 110.7(8) . . ?
C32 C31 C21 109.3(8) . . ?
C33 C31 C21 109.4(9) . . ?
C34' C31' C33' 110.8(9) . . ?
C34' C31' C21' 111.3(8) . . ?
C33' C31' C21' 108.7(9) . . ?
C34' C31' C32' 109.4(10) . . ?
C33' C31' C32' 105.4(10) . . ?
C21' C31' C32' 111.1(9) . . ?
C35 C34 C38 108.0(10) . . ?
C35 C34 C31 125.3(10) . . ?
C38 C34 C31 126.3(10) . . ?
C35 C34 Zr2 74.7(6) . . ?
C38 C34 Zr2 73.2(6) . . ?
C31 C34 Zr2 123.1(6) . . ?
C38' C34' C35' 106.0(10) . . ?
C38' C34' C31' 127.5(12) . . ?
C35' C34' C31' 126.3(12) . . ?
C38' C34' Zr2' 73.8(6) . . ?
C35' C34' Zr2' 72.4(6) . . ?
C31' C34' Zr2' 122.5(7) . . ?
C34 C35 C36 108.2(10) . . ?
C34 C35 Zr2 73.1(5) . . ?
C36 C35 Zr2 71.1(6) . . ?
C36' C35' C34' 107.2(11) . . ?
C36' C35' Zr2' 73.5(6) . . ?
C34' C35' Zr2' 74.8(6) . . ?
C37' C36' C35' 109.7(11) . . ?
C37' C36' Zr2' 73.8(6) . . ?
C35' C36' Zr2' 73.8(6) . . ?
C35 C36 C37 108.5(11) . . ?
C35 C36 Zr2 76.3(6) . . ?
C37 C36 Zr2 73.7(6) . . ?
C38' C37' C36' 107.0(12) . . ?
C38' C37' Zr2' 75.5(6) . . ?
C36' C37' Zr2' 74.0(7) . . ?
C36 C37 C38 107.5(11) . . ?
C36 C37 Zr2 73.1(6) . . ?
C38 C37 Zr2 74.5(6) . . ?
C37 C38 C34 107.7(10) . . ?
C37 C38 Zr2 72.4(6) . . ?
C34 C38 Zr2 73.9(5) . . ?
C37' C38' C34' 110.0(11) . . ?
C37' C38' Zr2' 72.5(6) . . ?
C34' C38' Zr2' 73.8(6) . . ?
N1 C41 N2 123.6(10) . . ?
N1 C41 C42 119.7(10) . . ?
N2 C41 C42 116.7(9) . . ?
N1' C41' N2' 123.3(9) . . ?
N1' C41' C42' 120.0(9) . . ?
N2' C41' C42' 116.6(9) . . ?
C43 C42 C47 118.6(10) . . ?
C43 C42 C41 121.6(10) . . ?
C47 C42 C41 119.6(10) . . ?
C43' C42' C47' 118.3(10) . . ?
C43' C42' C41' 119.8(9) . . ?
C47' C42' C41' 121.8(9) . . ?
C44' C43' C42' 120.8(11) . . ?
C44 C43 C42 121.1(12) . . ?
C43 C44 C45 119.5(12) . . ?
C43' C44' C45' 120.0(11) . . ?
C46' C45' C44' 119.4(12) . . ?
C46 C45 C44 120.1(13) . . ?
C47' C46' C45' 120.9(11) . . ?
C45 C46 C47 120.8(13) . . ?
C46 C47 C42 119.8(11) . . ?
C46' C47' C42' 120.5(11) . . ?
N2' C49' C50' 113.7(8) . . ?
N2 C49 C50 112.1(9) . . ?
C49 C50 C51 111.1(8) . . ?
C51' C50' C49' 111.6(8) . . ?
N3 C51 C50 113.9(8) . . ?
N3' C51' C50' 113.4(8) . . ?
N4' C53' N3' 125.2(10) . . ?
N4' C53' C54' 119.7(10) . . ?
N3' C53' C54' 115.2(10) . . ?
N4 C53 N3 123.3(9) . . ?
N4 C53 C54 122.3(9) . . ?
N3 C53 C54 114.3(9) . . ?
C55 C54 C59 119.3(10) . . ?
C55 C54 C53 120.8(10) . . ?
C59 C54 C53 119.8(10) . . ?
C55' C54' C59' 117.6(11) . . ?
C55' C54' C53' 122.5(11) . . ?
C59' C54' C53' 119.7(10) . . ?
C54 C55 C56 121.3(11) . . ?
C56' C55' C54' 124.6(14) . . ?
C57' C56' C55' 117.5(18) . . ?
C57 C56 C55 119.6(12) . . ?
C56' C57' C58' 123.4(17) . . ?
C58 C57 C56 118.7(12) . . ?
C57 C58 C59 121.4(12) . . ?
C59' C58' C57' 115.8(14) . . ?
C54' C59' C58' 121.2(13) . . ?
C58 C59 C54 119.5(11) . . ?
N5 C60 N6 122.4(9) . . ?
N5 C60 C61 119.0(9) . . ?
N6 C60 C61 118.6(8) . . ?
N5' C60' N6' 122.0(11) . . ?
N5' C60' C61' 119.1(10) . . ?
N6' C60' C61' 118.8(11) . . ?
C66 C61 C62 120.4(10) . . ?
C66 C61 C60 118.9(10) . . ?
C62 C61 C60 120.7(9) . . ?
C66' C61' C62' 119.2(11) . . ?
C66' C61' C60' 122.7(11) . . ?
C62' C61' C60' 118.1(11) . . ?
C63' C62' C61' 120.3(12) . . ?
C63 C62 C61 119.0(11) . . ?
C64' C63' C62' 119.2(14) . . ?
C62 C63 C64 121.9(12) . . ?
C63' C64' C65' 119.8(14) . . ?
C63 C64 C65 118.4(12) . . ?
C66' C65' C64' 120.3(14) . . ?
C66 C65 C64 120.5(12) . . ?
C65' C66' C61' 121.2(13) . . ?
C61 C66 C65 119.9(11) . . ?
N6 C68 C69 112.5(8) . . ?
N6' C68' C69' 114.5(8) . . ?
C70' C69' C68' 114.9(8) . . ?
C68 C69 C70 113.4(8) . . ?
N7 C70 C69 115.0(8) . . ?
N7' C70' C69' 111.8(8) . . ?
N8 C72 N7 122.3(9) . . ?
N8 C72 C73 119.4(9) . . ?
N7 C72 C73 118.3(9) . . ?
N8' C72' N7' 122.4(10) . . ?
N8' C72' C73' 122.6(10) . . ?
N7' C72' C73' 115.0(10) . . ?
C74 C73 C78 117.4(10) . . ?
C74 C73 C72 120.9(10) . . ?
C78 C73 C72 121.2(10) . . ?
C78' C73' C74' 118.3(12) . . ?
C78' C73' C72' 119.7(12) . . ?
C74' C73' C72' 121.5(10) . . ?
C73 C74 C75 123.0(11) . . ?
C73' C74' C75' 124.1(12) . . ?
C76' C75' C74' 116.9(16) . . ?
C76 C75 C74 114.1(12) . . ?
C75' C76' C77' 125(2) . . ?
C75 C76 C77 124.3(12) . . ?
C76' C77' C78' 118.0(19) . . ?
C78 C77 C76 120.4(12) . . ?
C73' C78' C77' 118.1(15) . . ?
C77 C78 C73 120.8(11) . . ?
C1' B3' C2' 59.9(6) . . ?
C1' B3' B4' 59.4(7) . . ?
C2' B3' B4' 107.0(9) . . ?
C1' B3' B7' 105.6(9) . . ?
C2' B3' B7' 59.0(7) . . ?
B4' B3' B7' 105.0(10) . . ?
C1' B3' B8' 106.1(9) . . ?
C2' B3' B8' 105.5(9) . . ?
B4' B3' B8' 59.6(8) . . ?
B7' B3' B8' 57.6(7) . . ?
C1 B3 C2 59.9(5) . . ?
C1 B3 B4 58.1(6) . . ?
C2 B3 B4 105.5(8) . . ?
C1 B3 B8 106.2(8) . . ?
C2 B3 B8 106.6(8) . . ?
B4 B3 B8 59.4(7) . . ?
C1 B3 B7 107.4(8) . . ?
C2 B3 B7 59.3(6) . . ?
B4 B3 B7 107.2(9) . . ?
B8 B3 B7 60.4(7) . . ?
C1 B4 B8 108.7(8) . . ?
C1 B4 B3 59.9(6) . . ?
B8 B4 B3 60.7(7) . . ?
C1 B4 B5 61.4(6) . . ?
B8 B4 B5 109.9(9) . . ?
B3 B4 B5 110.3(8) . . ?
C1 B4 B9 109.4(9) . . ?
B8 B4 B9 61.4(8) . . ?
B3 B4 B9 110.4(9) . . ?
B5 B4 B9 60.1(7) . . ?
C1' B4' B5' 59.2(8) . . ?
C1' B4' B3' 58.1(7) . . ?
B5' B4' B3' 107.6(10) . . ?
C1' B4' B9' 105.9(10) . . ?
B5' B4' B9' 60.0(8) . . ?
B3' B4' B9' 108.7(10) . . ?
C1' B4' B8' 107.0(10) . . ?
B5' B4' B8' 108.6(10) . . ?
B3' B4' B8' 62.0(7) . . ?
B9' B4' B8' 59.9(8) . . ?
B10 B5 C1 108.4(8) . . ?
B10 B5 B4 109.2(9) . . ?
C1 B5 B4 56.7(6) . . ?
B10 B5 B6 61.5(7) . . ?
C1 B5 B6 59.6(6) . . ?
B4 B5 B6 106.0(8) . . ?
B10 B5 B9 61.6(7) . . ?
C1 B5 B9 105.6(8) . . ?
B4 B5 B9 60.1(7) . . ?
B6 B5 B9 109.4(9) . . ?
C1' B5' B4' 59.1(7) . . ?
C1' B5' B9' 106.4(10) . . ?
B4' B5' B9' 60.8(9) . . ?
C1' B5' B6' 60.1(7) . . ?
B4' B5' B6' 109.2(9) . . ?
B9' B5' B6' 108.5(10) . . ?
C1' B5' B10' 108.4(9) . . ?
B4' B5' B10' 110.2(11) . . ?
B9' B5' B10' 60.1(8) . . ?
B6' B5' B10' 61.2(7) . . ?
C2 B6 C1 59.0(6) . . ?
C2 B6 B5 107.0(8) . . ?
C1 B6 B5 60.0(6) . . ?
C2 B6 B10 107.6(9) . . ?
C1 B6 B10 105.9(8) . . ?
B5 B6 B10 57.9(7) . . ?
C2 B6 B11 58.3(6) . . ?
C1 B6 B11 105.0(8) . . ?
B5 B6 B11 106.4(8) . . ?
B10 B6 B11 61.3(7) . . ?
C1' B6' C2' 58.7(6) . . ?
C1' B6' B5' 58.4(7) . . ?
C2' B6' B5' 105.6(9) . . ?
C1' B6' B11' 105.1(9) . . ?
C2' B6' B11' 59.5(7) . . ?
B5' B6' B11' 105.5(10) . . ?
C1' B6' B10' 106.2(10) . . ?
C2' B6' B10' 106.8(9) . . ?
B5' B6' B10' 60.0(8) . . ?
B11' B6' B10' 58.8(7) . . ?
C2 B7 B11 59.0(6) . . ?
C2 B7 B3 59.2(6) . . ?
B11 B7 B3 107.4(8) . . ?
C2 B7 B8 105.8(8) . . ?
B11 B7 B8 107.8(8) . . ?
B3 B7 B8 59.3(7) . . ?
C2 B7 B12 105.6(8) . . ?
B11 B7 B12 59.1(6) . . ?
B3 B7 B12 108.2(8) . . ?
B8 B7 B12 61.2(7) . . ?
C2' B7' B8' 110.4(10) . . ?
C2' B7' B3' 59.8(7) . . ?
B8' B7' B3' 62.9(8) . . ?
C2' B7' B12' 106.1(9) . . ?
B8' B7' B12' 62.1(7) . . ?
B3' B7' B12' 110.4(9) . . ?
C2' B7' B11' 59.8(6) . . ?
B8' B7' B11' 109.6(10) . . ?
B3' B7' B11' 108.7(9) . . ?
B12' B7' B11' 57.7(7) . . ?
B4 B8 B3 59.9(7) . . ?
B4 B8 B7 107.5(9) . . ?
B3 B8 B7 60.3(7) . . ?
B4 B8 B9 60.4(7) . . ?
B3 B8 B9 108.9(9) . . ?
B7 B8 B9 107.9(9) . . ?
B4 B8 B12 106.6(9) . . ?
B3 B8 B12 107.8(9) . . ?
B7 B8 B12 59.8(7) . . ?
B9 B8 B12 59.2(7) . . ?
B7' B8' B9' 105.4(11) . . ?
B7' B8' B4' 105.6(11) . . ?
B9' B8' B4' 59.9(8) . . ?
B7' B8' B12' 60.2(8) . . ?
B9' B8' B12' 56.9(8) . . ?
B4' B8' B12' 104.7(11) . . ?
B7' B8' B3' 59.5(7) . . ?
B9' B8' B3' 105.9(11) . . ?
B4' B8' B3' 58.4(8) . . ?
B12' B8' B3' 106.3(10) . . ?
B12' B9' B5' 107.5(10) . . ?
B12' B9' B8' 62.4(8) . . ?
B5' B9' B8' 108.3(10) . . ?
B12' B9' B4' 109.2(10) . . ?
B5' B9' B4' 59.3(8) . . ?
B8' B9' B4' 60.2(8) . . ?
B12' B9' B10' 59.9(8) . . ?
B5' B9' B10' 60.6(8) . . ?
B8' B9' B10' 111.3(10) . . ?
B4' B9' B10' 109.4(11) . . ?
B4 B9 B5 59.8(7) . . ?
B4 B9 B12 106.4(9) . . ?
B5 B9 B12 106.9(9) . . ?
B4 B9 B10 105.9(9) . . ?
B5 B9 B10 57.7(7) . . ?
B12 B9 B10 61.3(7) . . ?
B4 B9 B8 58.2(7) . . ?
B5 B9 B8 107.0(9) . . ?
B12 B9 B8 61.0(7) . . ?
B10 B9 B8 109.3(9) . . ?
B5 B10 B6 60.6(7) . . ?
B5 B10 B9 60.6(7) . . ?
B6 B10 B9 107.9(9) . . ?
B5 B10 B12 107.3(9) . . ?
B6 B10 B12 105.9(9) . . ?
B9 B10 B12 59.1(7) . . ?
B5 B10 B11 107.0(9) . . ?
B6 B10 B11 59.5(6) . . ?
B9 B10 B11 104.8(9) . . ?
B12 B10 B11 57.3(7) . . ?
B12' B10' B11' 58.6(7) . . ?
B12' B10' B9' 58.0(8) . . ?
B11' B10' B9' 104.6(10) . . ?
B12' B10' B5' 104.9(10) . . ?
B11' B10' B5' 105.2(9) . . ?
B9' B10' B5' 59.2(8) . . ?
B12' B10' B6' 106.1(10) . . ?
B11' B10' B6' 59.7(7) . . ?
B9' B10' B6' 105.9(9) . . ?
B5' B10' B6' 58.8(7) . . ?
C2 B11 B12 108.2(8) . . ?
C2 B11 B7 59.9(6) . . ?
B12 B11 B7 61.4(7) . . ?
C2 B11 B6 59.2(6) . . ?
B12 B11 B6 108.8(8) . . ?
B7 B11 B6 108.6(8) . . ?
C2 B11 B10 106.5(8) . . ?
B12 B11 B10 61.3(7) . . ?
B7 B11 B10 110.0(8) . . ?
B6 B11 B10 59.2(7) . . ?
B12' B11' C2' 107.7(10) . . ?
B12' B11' B10' 60.2(8) . . ?
C2' B11' B10' 108.9(9) . . ?
B12' B11' B6' 108.7(10) . . ?
C2' B11' B6' 59.5(6) . . ?
B10' B11' B6' 61.5(7) . . ?
B12' B11' B7' 60.9(8) . . ?
C2' B11' B7' 58.5(6) . . ?
B10' B11' B7' 109.0(10) . . ?
B6' B11' B7' 106.8(9) . . ?
B11 B12 B9 108.5(9) . . ?
B11 B12 B7 59.5(7) . . ?
B9 B12 B7 107.8(9) . . ?
B11 B12 B8 106.4(9) . . ?
B9 B12 B8 59.7(7) . . ?
B7 B12 B8 59.0(7) . . ?
B11 B12 B10 61.4(7) . . ?
B9 B12 B10 59.6(7) . . ?
B7 B12 B10 108.6(9) . . ?
B8 B12 B10 106.9(9) . . ?
B9' B12' B11' 109.7(11) . . ?
B9' B12' B10' 62.1(8) . . ?
B11' B12' B10' 61.2(8) . . ?
B9' B12' B7' 106.5(10) . . ?
B11' B12' B7' 61.4(7) . . ?
B10' B12' B7' 110.2(10) . . ?
B9' B12' B8' 60.6(8) . . ?
B11' B12' B8' 109.0(10) . . ?
B10' B12' B8' 111.6(11) . . ?
B7' B12' B8' 57.7(7) . . ?
C21 B23 C22 61.1(6) . . ?
C21 B23 B27 106.3(8) . . ?
C22 B23 B27 58.9(6) . . ?
C21 B23 B24 59.8(6) . . ?
C22 B23 B24 110.3(8) . . ?
B27 B23 B24 108.6(8) . . ?
C21 B23 B28 105.0(8) . . ?
C22 B23 B28 108.3(8) . . ?
B27 B23 B28 61.3(6) . . ?
B24 B23 B28 58.4(6) . . ?
C22' B23' B27' 59.9(6) . . ?
C22' B23' C21' 60.1(5) . . ?
B27' B23' C21' 106.4(8) . . ?
C22' B23' B28' 107.2(8) . . ?
B27' B23' B28' 59.5(6) . . ?
C21' B23' B28' 105.1(8) . . ?
C22' B23' B24' 107.1(8) . . ?
B27' B23' B24' 105.9(9) . . ?
C21' B23' B24' 58.6(6) . . ?
B28' B23' B24' 58.4(7) . . ?
B29' B24' C21' 106.4(10) . . ?
B29' B24' B28' 61.3(7) . . ?
C21' B24' B28' 107.6(9) . . ?
B29' B24' B25' 60.6(8) . . ?
C21' B24' B25' 58.5(7) . . ?
B28' B24' B25' 110.1(10) . . ?
B29' B24' B23' 109.1(9) . . ?
C21' B24' B23' 59.8(6) . . ?
B28' B24' B23' 60.5(7) . . ?
B25' B24' B23' 108.4(9) . . ?
C21 B24 B28 105.0(8) . . ?
C21 B24 B23 56.5(6) . . ?
B28 B24 B23 61.5(6) . . ?
C21 B24 B29 103.1(9) . . ?
B28 B24 B29 59.0(7) . . ?
B23 B24 B29 106.1(9) . . ?
C21 B24 B25 57.7(7) . . ?
B28 B24 B25 106.1(9) . . ?
B23 B24 B25 104.0(9) . . ?
B29 B24 B25 58.6(8) . . ?
C21' B25' B29' 104.8(9) . . ?
C21' B25' B24' 59.3(7) . . ?
B29' B25' B24' 57.8(7) . . ?
C21' B25' B26' 58.6(7) . . ?
B29' B25' B26' 105.7(10) . . ?
B24' B25' B26' 105.6(9) . . ?
C21' B25' B30' 105.6(9) . . ?
B29' B25' B30' 59.1(7) . . ?
B24' B25' B30' 105.1(10) . . ?
B26' B25' B30' 59.6(7) . . ?
C21 B25 B30 104.4(9) . . ?
C21 B25 B29 104.4(9) . . ?
B30 B25 B29 61.5(8) . . ?
C21 B25 B26 59.0(6) . . ?
B30 B25 B26 58.7(8) . . ?
B29 B25 B26 107.8(10) . . ?
C21 B25 B24 58.2(6) . . ?
B30 B25 B24 108.7(10) . . ?
B29 B25 B24 59.8(8) . . ?
B26 B25 B24 107.6(8) . . ?
C21' B26' C22' 60.3(6) . . ?
C21' B26' B30' 106.5(9) . . ?
C22' B26' B30' 107.7(8) . . ?
C21' B26' B31' 108.2(8) . . ?
C22' B26' B31' 60.3(6) . . ?
B30' B26' B31' 60.2(7) . . ?
C21' B26' B25' 58.8(7) . . ?
C22' B26' B25' 108.3(9) . . ?
B30' B26' B25' 60.5(7) . . ?
B31' B26' B25' 109.5(9) . . ?
B31 B26 C22 61.1(7) . . ?
B31 B26 C21 107.1(9) . . ?
C22 B26 C21 58.9(6) . . ?
B31 B26 B30 59.2(8) . . ?
C22 B26 B30 106.8(10) . . ?
C21 B26 B30 104.9(9) . . ?
B31 B26 B25 108.1(10) . . ?
C22 B26 B25 106.9(9) . . ?
C21 B26 B25 58.5(7) . . ?
B30 B26 B25 59.8(8) . . ?
C22 B27 B23 58.2(6) . . ?
C22 B27 B31 61.1(6) . . ?
B23 B27 B31 108.2(8) . . ?
C22 B27 B32 109.4(8) . . ?
B23 B27 B32 109.0(9) . . ?
B31 B27 B32 61.2(7) . . ?
C22 B27 B28 107.7(8) . . ?
B23 B27 B28 61.2(6) . . ?
B31 B27 B28 108.9(8) . . ?
B32 B27 B28 59.7(7) . . ?
C22' B27' B23' 59.2(6) . . ?
C22' B27' B31' 61.5(6) . . ?
B23' B27' B31' 110.2(8) . . ?
C22' B27' B28' 108.2(8) . . ?
B23' B27' B28' 61.4(7) . . ?
B31' B27' B28' 109.6(9) . . ?
C22' B27' B32' 109.2(8) . . ?
B23' B27' B32' 110.3(9) . . ?
B31' B27' B32' 60.7(7) . . ?
B28' B27' B32' 60.5(7) . . ?
B29 B28 B24 61.4(8) . . ?
B29 B28 B32 59.7(8) . . ?
B24 B28 B32 109.4(10) . . ?
B29 B28 B23 106.8(10) . . ?
B24 B28 B23 60.0(6) . . ?
B32 B28 B23 105.5(9) . . ?
B29 B28 B27 105.7(10) . . ?
B24 B28 B27 106.8(9) . . ?
B32 B28 B27 59.0(7) . . ?
B23 B28 B27 57.5(6) . . ?
B24' B28' B27' 107.8(8) . . ?
B24' B28' B29' 58.7(7) . . ?
B27' B28' B29' 107.5(9) . . ?
B24' B28' B23' 61.1(7) . . ?
B27' B28' B23' 59.1(6) . . ?
B29' B28' B23' 107.5(8) . . ?
B24' B28' B32' 108.1(9) . . ?
B27' B28' B32' 61.1(7) . . ?
B29' B28' B32' 60.0(7) . . ?
B23' B28' B32' 109.0(8) . . ?
B24' B29' B30' 109.8(9) . . ?
B24' B29' B28' 60.0(8) . . ?
B30' B29' B28' 108.3(9) . . ?
B24' B29' B25' 61.6(7) . . ?
B30' B29' B25' 61.3(7) . . ?
B28' B29' B25' 109.8(9) . . ?
B24' B29' B32' 109.7(10) . . ?
B30' B29' B32' 60.0(7) . . ?
B28' B29' B32' 60.5(7) . . ?
B25' B29' B32' 110.5(10) . . ?
B28 B29 B32 61.3(8) . . ?
B28 B29 B25 108.8(10) . . ?
B32 B29 B25 108.1(11) . . ?
B28 B29 B24 59.5(7) . . ?
B32 B29 B24 109.1(10) . . ?
B25 B29 B24 61.6(8) . . ?
B28 B29 B30 108.0(10) . . ?
B32 B29 B30 59.7(8) . . ?
B25 B29 B30 58.8(9) . . ?
B24 B29 B30 108.0(11) . . ?
B29' B30' B32' 60.4(7) . . ?
B29' B30' B26' 106.4(9) . . ?
B32' B30' B26' 108.4(9) . . ?
B29' B30' B31' 107.5(9) . . ?
B32' B30' B31' 60.3(7) . . ?
B26' B30' B31' 60.1(7) . . ?
B29' B30' B25' 59.7(7) . . ?
B32' B30' B25' 109.5(9) . . ?
B26' B30' B25' 59.9(7) . . ?
B31' B30' B25' 108.9(9) . . ?
B31 B30 B26 60.0(7) . . ?
B31 B30 B25 110.1(9) . . ?
B26 B30 B25 61.5(8) . . ?
B31 B30 B32 62.2(8) . . ?
B26 B30 B32 109.4(9) . . ?
B25 B30 B32 108.3(10) . . ?
B31 B30 B29 109.3(10) . . ?
B26 B30 B29 108.7(10) . . ?
B25 B30 B29 59.7(8) . . ?
B32 B30 B29 59.0(8) . . ?
B30 B31 B26 60.8(8) . . ?
B30 B31 C22 106.8(9) . . ?
B26 B31 C22 59.5(6) . . ?
B30 B31 B27 107.9(10) . . ?
B26 B31 B27 106.6(9) . . ?
C22 B31 B27 57.2(6) . . ?
B30 B31 B32 60.8(8) . . ?
B26 B31 B32 109.0(9) . . ?
C22 B31 B32 105.3(9) . . ?
B27 B31 B32 59.9(7) . . ?
B27' B31' C22' 58.7(6) . . ?
B27' B31' B26' 105.8(9) . . ?
C22' B31' B26' 58.5(6) . . ?
B27' B31' B32' 61.1(7) . . ?
C22' B31' B32' 107.4(8) . . ?
B26' B31' B32' 107.2(9) . . ?
B27' B31' B30' 107.0(9) . . ?
C22' B31' B30' 105.9(8) . . ?
B26' B31' B30' 59.7(7) . . ?
B32' B31' B30' 59.2(7) . . ?
B30' B32' B29' 59.6(7) . . ?
B30' B32' B28' 107.1(9) . . ?
B29' B32' B28' 59.5(7) . . ?
B30' B32' B31' 60.5(7) . . ?
B29' B32' B31' 107.0(9) . . ?
B28' B32' B31' 106.0(9) . . ?
B30' B32' B27' 105.8(9) . . ?
B29' B32' B27' 105.0(9) . . ?
B28' B32' B27' 58.4(7) . . ?
B31' B32' B27' 58.2(7) . . ?
B29 B32 B30 61.2(8) . . ?
B29 B32 B27 107.0(10) . . ?
B30 B32 B27 104.2(9) . . ?
B29 B32 B28 59.0(8) . . ?
B30 B32 B28 107.5(10) . . ?
B27 B32 B28 61.3(7) . . ?
B29 B32 B31 106.9(10) . . ?
B30 B32 B31 57.0(7) . . ?
B27 B32 B31 58.9(7) . . ?
B28 B32 B31 108.3(9) . . ?
C81 O1 C84 118.2(17) . . ?
O1 C81 C82 89.8(10) . . ?
C83 C82 C81 109.0(8) . . ?
C82 C83 C84 92.2(13) . . ?
O1 C84 C83 87.9(10) . . ?
C91 O2 C94 125.1(17) . . ?
O2 C91 C92 87.6(10) . . ?
C93 C92 C91 112.1(7) . . ?
C94 C93 C92 99.6(18) . . ?
O2 C94 C93 88.6(10) . . ?
C101 O3 C104 125.8(18) . . ?
O3 C101 C102 89.0(10) . . ?
C103 C102 C101 104.6(14) . . ?
C104 C103 C102 95.4(16) . . ?
O3 C104 C103 89.1(10) . . ?

loop_
_geom_bond_atom_site_label_1
_geom_bond_atom_site_label_2
_geom_bond_distance
_geom_bond_site_symmetry_2
_geom_bond_publ_flag
Zr1 N1 1.959(8) . ?
Zr1 N5 1.974(8) . ?
Zr1 C2 2.339(9) . ?
Zr1 C16 2.457(11) . ?
Zr1 C17 2.465(11) . ?
Zr1 C18 2.526(10) . ?
Zr1 C15 2.535(10) . ?
Zr1 C14 2.544(11) . ?
Zr1' N5' 1.958(9) . ?
Zr1' N1' 1.985(7) . ?
Zr1' C2' 2.342(9) . ?
Zr1' C17' 2.449(10) . ?
Zr1' C16' 2.454(10) . ?
Zr1' C18' 2.479(9) . ?
Zr1' C14' 2.518(10) . ?
Zr1' C15' 2.547(10) . ?
Zr2 N4 1.933(8) . ?
Zr2 N8 1.956(8) . ?
Zr2 C22 2.343(9) . ?
Zr2 C36 2.479(11) . ?
Zr2 C37 2.487(10) . ?
Zr2 C38 2.515(10) . ?
Zr2 C34 2.524(9) . ?
Zr2 C35 2.545(10) . ?
Zr2' N8' 1.947(8) . ?
Zr2' N4' 1.952(8) . ?
Zr2' C22' 2.340(9) . ?
Zr2' C37' 2.466(11) . ?
Zr2' C36' 2.468(10) . ?
Zr2' C35' 2.472(10) . ?
Zr2' C34' 2.503(10) . ?
Zr2' C38' 2.504(10) . ?
N1' C41' 1.286(10) . ?
N1 C41 1.299(11) . ?
N2' C41' 1.348(11) . ?
N2' C49' 1.448(11) . ?
N2' C48' 1.459(10) . ?
N2 C41 1.348(11) . ?
N2 C49 1.454(11) . ?
N2 C48 1.498(12) . ?
N3' C53' 1.339(11) . ?
N3' C52' 1.444(11) . ?
N3' C51' 1.488(11) . ?
N3 C53 1.369(11) . ?
N3 C51 1.463(11) . ?
N3 C52 1.513(11) . ?
N4' C53' 1.293(11) . ?
N4 C53 1.309(11) . ?
N5' C60' 1.317(12) . ?
N5 C60 1.313(10) . ?
N6' C60' 1.329(12) . ?
N6' C67' 1.449(12) . ?
N6' C68' 1.473(11) . ?
N6 C60 1.388(10) . ?
N6 C67 1.430(10) . ?
N6 C68 1.431(10) . ?
N7' C72' 1.382(12) . ?
N7' C70' 1.447(11) . ?
N7' C71' 1.500(11) . ?
N7 C72 1.354(10) . ?
N7 C70 1.443(10) . ?
N7 C71 1.478(10) . ?
N8' C72' 1.299(12) . ?
N8 C72 1.309(10) . ?
C1 C11 1.557(13) . ?
C1 B4 1.677(14) . ?
C1 B3 1.709(13) . ?
C1 C2 1.719(11) . ?
C1 B6 1.754(14) . ?
C1 B5 1.761(15) . ?
C1' C11' 1.569(14) . ?
C1' B3' 1.666(16) . ?
C1' B4' 1.689(17) . ?
C1' B5' 1.691(16) . ?
C1' C2' 1.693(12) . ?
C1' B6' 1.721(15) . ?
C2 B11 1.720(14) . ?
C2 B3 1.735(14) . ?
C2 B7 1.736(14) . ?
C2 B6 1.736(14) . ?
C2' B7' 1.708(15) . ?
C2' B3' 1.722(15) . ?
C2' B6' 1.731(15) . ?
C2' B11' 1.731(15) . ?
C11' C14' 1.529(15) . ?
C11' C13' 1.546(13) . ?
C11' C12' 1.561(13) . ?
C11 C12 1.510(12) . ?
C11 C14 1.512(14) . ?
C11 C13 1.589(13) . ?
C14 C18 1.360(14) . ?
C14 C15 1.462(15) . ?
C14' C18' 1.400(12) . ?
C14' C15' 1.428(14) . ?
C15' C16' 1.380(14) . ?
C15 C16 1.387(15) . ?
C16' C17' 1.388(13) . ?
C16 C17 1.400(16) . ?
C17' C18' 1.385(13) . ?
C17 C18 1.399(14) . ?
C21 C31 1.610(13) . ?
C21 B23 1.669(13) . ?
C21 C22 1.699(12) . ?
C21 B25 1.719(15) . ?
C21 B24 1.728(15) . ?
C21 B26 1.728(15) . ?
C21' C31' 1.565(13) . ?
C21' B26' 1.713(15) . ?
C21' B25' 1.717(15) . ?
C21' C22' 1.731(12) . ?
C21' B24' 1.732(15) . ?
C21' B23' 1.753(14) . ?
C22 B23 1.672(13) . ?
C22 B27 1.685(14) . ?
C22 B26 1.727(14) . ?
C22 B31 1.754(14) . ?
C22' B23' 1.704(14) . ?
C22' B27' 1.716(13) . ?
C22' B26' 1.732(14) . ?
C22' B31' 1.764(14) . ?
C31 C34 1.507(13) . ?
C31 C32 1.549(12) . ?
C31 C33 1.578(14) . ?
C31' C34' 1.516(13) . ?
C31' C33' 1.560(14) . ?
C31' C32' 1.583(14) . ?
C34 C35 1.408(12) . ?
C34 C38 1.425(13) . ?
C34' C38' 1.399(13) . ?
C34' C35' 1.407(13) . ?
C35 C36 1.408(14) . ?
C35' C36' 1.389(14) . ?
C36' C37' 1.372(14) . ?
C36 C37 1.418(14) . ?
C37' C38' 1.370(13) . ?
C37 C38 1.422(14) . ?
C41 C42 1.512(13) . ?
C41' C42' 1.481(12) . ?
C42 C43 1.388(13) . ?
C42 C47 1.420(12) . ?
C42' C43' 1.392(12) . ?
C42' C47' 1.408(12) . ?
C43' C44' 1.377(13) . ?
C43 C44 1.371(14) . ?
C44 C45 1.418(15) . ?
C44' C45' 1.387(14) . ?
C45' C46' 1.387(14) . ?
C45 C46 1.358(16) . ?
C46' C47' 1.357(13) . ?
C46 C47 1.384(14) . ?
C49' C50' 1.517(12) . ?
C49 C50 1.501(11) . ?
C50 C51 1.540(12) . ?
C50' C51' 1.514(12) . ?
C53' C54' 1.492(13) . ?
C53 C54 1.526(13) . ?
C54 C55 1.345(12) . ?
C54 C59 1.386(13) . ?
C54' C55' 1.367(14) . ?
C54' C59' 1.393(14) . ?
C55 C56 1.388(14) . ?
C55' C56' 1.359(18) . ?
C56' C57' 1.35(2) . ?
C56 C57 1.383(15) . ?
C57' C58' 1.425(19) . ?
C57 C58 1.364(14) . ?
C58 C59 1.378(13) . ?
C58' C59' 1.415(15) . ?
C60 C61 1.497(12) . ?
C60' C61' 1.498(14) . ?
C61 C66 1.367(12) . ?
C61 C62 1.393(12) . ?
C61' C66' 1.362(13) . ?
C61' C62' 1.409(13) . ?
C62' C63' 1.380(15) . ?
C62 C63 1.354(14) . ?
C63' C64' 1.380(17) . ?
C63 C64 1.379(15) . ?
C64' C65' 1.405(16) . ?
C64 C65 1.390(14) . ?
C65' C66' 1.349(16) . ?
C65 C66 1.371(14) . ?
C68 C69 1.503(11) . ?
C68' C69' 1.527(11) . ?
C69' C70' 1.497(12) . ?
C69 C70 1.526(11) . ?
C72 C73 1.468(13) . ?
C72' C73' 1.500(13) . ?
C73 C74 1.358(13) . ?
C73 C78 1.412(13) . ?
C73' C78' 1.368(15) . ?
C73' C74' 1.379(13) . ?
C74 C75 1.467(15) . ?
C74' C75' 1.382(15) . ?
C75' C76' 1.30(2) . ?
C75 C76 1.354(16) . ?
C76' C77' 1.38(2) . ?
C76 C77 1.359(15) . ?
C77' C78' 1.45(2) . ?
C77 C78 1.350(13) . ?
B3' B4' 1.741(17) . ?
B3' B7' 1.747(17) . ?
B3' B8' 1.805(19) . ?
B3 B4 1.743(17) . ?
B3 B8 1.758(18) . ?
B3 B7 1.775(16) . ?
B4 B8 1.735(17) . ?
B4 B5 1.769(17) . ?
B4 B9 1.774(18) . ?
B4' B5' 1.732(19) . ?
B4' B9' 1.759(19) . ?
B4' B8' 1.76(2) . ?
B5 B10 1.722(17) . ?
B5 B6 1.770(16) . ?
B5 B9 1.775(17) . ?
B5' B9' 1.74(2) . ?
B5' B6' 1.746(18) . ?
B5' B10' 1.769(18) . ?
B6 B10 1.786(17) . ?
B6 B11 1.792(17) . ?
B6' B11' 1.758(18) . ?
B6' B10' 1.789(18) . ?
B7 B11 1.758(16) . ?
B7 B8 1.777(17) . ?
B7 B12 1.791(16) . ?
B7' B8' 1.711(17) . ?
B7' B12' 1.755(17) . ?
B7' B11' 1.764(17) . ?
B8 B9 1.793(18) . ?
B8 B12 1.816(17) . ?
B8' B9' 1.759(19) . ?
B8' B12' 1.789(19) . ?
B9' B12' 1.691(18) . ?
B9' B10' 1.761(19) . ?
B9 B12 1.783(17) . ?
B9 B10 1.792(17) . ?
B10 B12 1.824(18) . ?
B10 B11 1.825(17) . ?
B10' B12' 1.725(19) . ?
B10' B11' 1.742(18) . ?
B11 B12 1.750(16) . ?
B11' B12' 1.698(18) . ?
B23 B27 1.754(15) . ?
B23 B24 1.794(15) . ?
B23 B28 1.821(16) . ?
B23' B27' 1.734(16) . ?
B23' B28' 1.773(16) . ?
B23' B24' 1.784(17) . ?
B24' B29' 1.713(18) . ?
B24' B28' 1.736(18) . ?
B24' B25' 1.780(19) . ?
B24 B28 1.765(17) . ?
B24 B29 1.799(18) . ?
B24 B25 1.830(18) . ?
B25' B29' 1.764(18) . ?
B25' B26' 1.781(18) . ?
B25' B30' 1.791(18) . ?
B25 B30 1.760(19) . ?
B25 B29 1.78(2) . ?
B25 B26 1.790(18) . ?
B26' B30' 1.774(17) . ?
B26' B31' 1.780(16) . ?
B26 B31 1.725(17) . ?
B26 B30 1.740(19) . ?
B27 B31 1.764(16) . ?
B27 B32 1.781(16) . ?
B27 B28 1.823(17) . ?
B27' B31' 1.737(16) . ?
B27' B28' 1.740(16) . ?
B27' B32' 1.789(16) . ?
B28 B29 1.756(19) . ?
B28 B32 1.795(18) . ?
B28' B29' 1.758(17) . ?
B28' B32' 1.777(17) . ?
B29' B30' 1.753(17) . ?
B29' B32' 1.767(17) . ?
B29 B32 1.768(19) . ?
B29 B30 1.81(2) . ?
B30' B32' 1.760(17) . ?
B30' B31' 1.783(17) . ?
B30 B31 1.711(18) . ?
B30 B32 1.78(2) . ?
B31 B32 1.805(17) . ?
B31' B32' 1.781(16) . ?
O1 C81 1.409(9) . ?
O1 C84 1.441(9) . ?
C81 C82 1.525(9) . ?
C82 C83 1.514(9) . ?
C83 C84 1.532(9) . ?
O2 C91 1.407(8) . ?
O2 C94 1.448(9) . ?
C91 C92 1.549(9) . ?
C92 C93 1.533(9) . ?
C93 C94 1.518(9) . ?
O3 C101 1.410(9) . ?
O3 C104 1.431(9) . ?
C101 C102 1.538(9) . ?
C102 C103 1.527(9) . ?
C103 C104 1.520(9) . ?

loop_
_platon_squeeze_void_nr
_platon_squeeze_void_average_x
_platon_squeeze_void_average_y
_platon_squeeze_void_average_z
_platon_squeeze_void_volume
_platon_squeeze_void_count_electrons
1 0.078 0.829 0.116 203.2 38.9
2 -0.078 0.329 0.384 203.2 38.7
3 0.078 0.671 0.616 203.3 39.1
4 -0.078 0.171 0.884 203.2 38.5
5 0.383 0.323 0.089 318.4 63.9
6 0.383 0.177 0.589 318.3 62.1
7 0.339 0.321 0.264 9.5 -0.2
8 0.339 0.178 0.764 9.6 -0.2
9 0.617 0.677 -0.089 318.9 64.2
10 0.617 0.823 0.411 319.4 62.9
11 0.427 0.587 0.010 10.9 1.8
12 0.427 0.913 0.510 10.8 1.6
13 0.573 0.413 -0.011 11.0 1.1
14 0.573 0.087 0.489 11.1 1.2
15 0.661 0.821 0.236 8.7 -0.3
16 0.661 0.678 0.736 8.8 -0.4
